data_7230013
loop_
_publ_author_name
'Meg\'ias-Sayago, Cristina'
'\'Alvarez, Eleuterio'
'Ivanova, Svetlana'
'Odriozola, Jos\'e Antonio'

_publ_section_title
;
 Epimerization of glucose over ionic liquid/phosphomolybdate hybrids:
 structure--activity relationship
;
_journal_issue 5
_journal_name_full 'Green Chemistry'
_journal_page_first 1042
_journal_paper_doi 10.1039/C7GC03738D
_journal_volume 20
_journal_year 2018
_chemical_formula_moiety 'Mo12 O40 P, 3(C6 H11 N2)'
_chemical_formula_sum 'C18 H33 Mo12 N6 O40 P'
_chemical_formula_weight 2155.75
_space_group_crystal_system triclinic
_space_group_IT_number 2
_space_group_name_Hall '-P 1'
_space_group_name_H-M_alt 'P -1'
_symmetry_space_group_name_Hall '-P 1'
_symmetry_space_group_name_H-M 'P -1'
_atom_sites_solution_hydrogens geom
_audit_creation_method SHELXL-2016/6
_audit_update_record
;
2017-12-08 deposited with the CCDC.
2018-01-24 downloaded from the CCDC.
;
_cell_angle_alpha 86.944(2)
_cell_angle_beta 88.681(2)
_cell_angle_gamma 85.622(2)
_cell_formula_units_Z 4
_cell_length_a 14.9687(5)
_cell_length_b 15.0798(5)
_cell_length_c 21.8498(8)
_cell_measurement_reflns_used 9954
_cell_measurement_temperature 193(2)
_cell_measurement_theta_max 30.37
_cell_measurement_theta_min 2.36
_cell_volume 4909.8(3)
_computing_cell_refinement 'Bruker SAINT'
_computing_data_collection 'Bruker APEX2'
_computing_data_reduction 'Bruker SAINT'
_computing_molecular_graphics 'Bruker SHELXTL'
_computing_publication_material 'Bruker SHELXTL'
_computing_structure_refinement 'SHELXL-2016/6 (Sheldrick, 2016)'
_computing_structure_solution 'SHELXS-97 (Sheldrick, 2008)'
_diffrn_ambient_temperature 193(2)
_diffrn_detector_area_resol_mean 8.26
_diffrn_measured_fraction_theta_full 0.995
_diffrn_measured_fraction_theta_max 0.995
_diffrn_measurement_device_type
;
 Bruker-Nonius X8kappa APEX II CCD area detector
;
_diffrn_measurement_method 'phi and omega scans with narrow frames'
_diffrn_radiation_monochromator graphite
_diffrn_radiation_source 'fine-focus sealed tube'
_diffrn_radiation_type MoK\a
_diffrn_radiation_wavelength 0.71073
_diffrn_reflns_av_R_equivalents 0.0417
_diffrn_reflns_av_unetI/netI 0.0412
_diffrn_reflns_Laue_measured_fraction_full 0.995
_diffrn_reflns_Laue_measured_fraction_max 0.995
_diffrn_reflns_limit_h_max 17
_diffrn_reflns_limit_h_min -17
_diffrn_reflns_limit_k_max 18
_diffrn_reflns_limit_k_min -17
_diffrn_reflns_limit_l_max 26
_diffrn_reflns_limit_l_min -26
_diffrn_reflns_number 65355
_diffrn_reflns_point_group_measured_fraction_full 0.995
_diffrn_reflns_point_group_measured_fraction_max 0.995
_diffrn_reflns_theta_full 25.242
_diffrn_reflns_theta_max 25.250
_diffrn_reflns_theta_min 1.356
_exptl_absorpt_coefficient_mu 3.100
_exptl_absorpt_correction_T_max 0.7461
_exptl_absorpt_correction_T_min 0.5514
_exptl_absorpt_correction_type multi-scan
_exptl_absorpt_process_details
;
program SADABS, Bruker (2001).
;
_exptl_crystal_colour yellow
_exptl_crystal_density_diffrn 2.916
_exptl_crystal_description prism
_exptl_crystal_F_000 4088
_exptl_crystal_size_max 0.200
_exptl_crystal_size_mid 0.100
_exptl_crystal_size_min 0.050
_refine_diff_density_max 3.832
_refine_diff_density_min -3.150
_refine_diff_density_rms 0.303
_refine_ls_extinction_method none
_refine_ls_goodness_of_fit_ref 1.080
_refine_ls_hydrogen_treatment constr
_refine_ls_matrix_type full
_refine_ls_number_parameters 1399
_refine_ls_number_reflns 17678
_refine_ls_number_restraints 389
_refine_ls_restrained_S_all 1.071
_refine_ls_R_factor_all 0.1035
_refine_ls_R_factor_gt 0.0800
_refine_ls_shift/su_max 0.000
_refine_ls_shift/su_mean 0.000
_refine_ls_structure_factor_coef Fsqd
_refine_ls_weighting_details 'w=1/[\s^2^(Fo^2^)+(0.0620P)^2^+250.5094P] where P=(Fo^2^+2Fc^2^)/3'
_refine_ls_weighting_scheme calc
_refine_ls_wR_factor_gt 0.1907
_refine_ls_wR_factor_ref 0.2023
_reflns_Friedel_coverage 0.000
_reflns_number_gt 14013
_reflns_number_total 17678
_reflns_threshold_expression 'I > 2\s(I)'
_cod_data_source_file c7gc03738d2.cif
_cod_data_source_block C2mimPMo
_cod_depositor_comments 'Adding full bibliography for 7230013--7230015.cif.'
_cod_database_code 7230013
_shelx_shelxl_version_number 2016/6
_shelx_space_group_comment
; 
The symmetry employed for this shelxl refinement is uniquely defined 
by the following loop, which should always be used as a source of 
symmetry information in preference to the above space-group names. 
They are only intended as comments. 
;
_shelx_estimated_absorpt_t_min 0.576
_shelx_estimated_absorpt_t_max 0.860

loop_
_space_group_symop_operation_xyz
'x, y, z'
'-x, -y, -z'

loop_
_atom_site_label
_atom_site_type_symbol
_atom_site_fract_x
_atom_site_fract_y
_atom_site_fract_z
_atom_site_U_iso_or_equiv
_atom_site_adp_type
_atom_site_occupancy
_atom_site_site_symmetry_order
_atom_site_calc_flag
_atom_site_refinement_flags_posn
_atom_site_refinement_flags_adp
Mo1 Mo 0.25271(13) 0.54282(9) 0.45034(7) 0.0432(4) Uani 1 1 d . .
Mo2 Mo 0.28641(11) 0.74206(9) 0.34928(6) 0.0331(3) Uani 1 1 d . .
Mo3 Mo 0.46925(11) 0.64534(12) 0.44997(9) 0.0507(5) Uani 1 1 d . .
Mo4 Mo 0.06826(10) 0.64500(9) 0.51803(8) 0.0371(4) Uani 1 1 d . .
Mo5 Mo 0.24403(9) 0.55819(8) 0.60498(6) 0.0264(3) Uani 1 1 d . .
Mo6 Mo 0.09589(10) 0.84081(12) 0.41234(9) 0.0525(5) Uani 1 1 d . .
Mo7 Mo 0.29115(11) 0.94403(9) 0.41023(7) 0.0349(3) Uani 1 1 d . .
Mo8 Mo 0.48060(10) 0.84982(9) 0.50548(9) 0.0420(4) Uani 1 1 d . .
Mo9 Mo 0.45507(11) 0.67115(14) 0.60308(8) 0.0513(5) Uani 1 1 d . .
Mo10 Mo 0.24707(17) 0.77819(10) 0.67107(7) 0.0608(6) Uani 1 1 d . .
Mo11 Mo 0.08030(12) 0.86771(16) 0.57862(12) 0.0755(8) Uani 1 1 d . .
Mo12 Mo 0.27913(10) 0.96107(8) 0.57785(7) 0.0302(3) Uani 1 1 d . .
P1 P 0.2720(2) 0.7536(2) 0.51081(17) 0.0205(7) Uani 1 1 d . .
O1 O 0.2596(10) 0.4493(7) 0.4112(5) 0.048(3) Uani 1 1 d . .
O2 O 0.2467(7) 0.6328(7) 0.3874(5) 0.027(2) Uani 1 1 d . .
O3 O 0.1270(8) 0.5608(7) 0.4643(5) 0.032(3) Uani 1 1 d . .
O4 O 0.2603(8) 0.4909(6) 0.5339(5) 0.028(2) Uani 1 1 d . .
O5 O 0.3759(7) 0.5697(7) 0.4566(5) 0.031(2) Uani 1 1 d . .
O6 O 0.3030(9) 0.7160(8) 0.2765(5) 0.043(3) Uani 1 1 d . .
O7 O 0.3974(7) 0.7053(7) 0.3843(5) 0.030(2) Uani 1 1 d . .
O8 O 0.5471(9) 0.5929(10) 0.4073(7) 0.065(5) Uani 1 1 d . .
O9 O 0.3140(7) 0.8619(7) 0.3445(5) 0.030(2) Uani 1 1 d . .
O10 O 0.1600(7) 0.7839(7) 0.3470(5) 0.034(3) Uani 1 1 d . .
O11 O 0.5240(7) 0.7567(7) 0.4566(5) 0.030(2) Uani 1 1 d . .
O12 O 0.5067(7) 0.6171(7) 0.5306(5) 0.034(3) Uani 1 1 d . .
O13 O -0.0361(9) 0.6159(8) 0.5191(6) 0.048(3) Uani 1 1 d . .
O14 O 0.1191(8) 0.5718(6) 0.5848(5) 0.031(2) Uani 1 1 d . .
O15 O 0.2437(8) 0.4778(7) 0.6613(5) 0.036(3) Uani 1 1 d . .
O16 O 0.2279(6) 0.6647(6) 0.5183(5) 0.023(2) Uani 1 1 d . .
O17 O 0.3632(7) 0.5877(6) 0.6031(5) 0.029(2) Uani 1 1 d . .
O18 O -0.0023(8) 0.8747(9) 0.3793(8) 0.057(4) Uani 1 1 d . .
O19 O 0.0696(7) 0.7295(7) 0.4493(5) 0.028(2) Uani 1 1 d . .
O20 O 0.1679(8) 0.9397(7) 0.3938(6) 0.039(3) Uani 1 1 d . .
O21 O 0.0765(8) 0.8852(7) 0.4935(6) 0.038(3) Uani 1 1 d . .
O22 O 0.2462(6) 0.8008(6) 0.4488(5) 0.024(2) Uani 1 1 d . .
O23 O 0.3149(9) 1.0403(7) 0.3739(6) 0.044(3) Uani 1 1 d . .
O24 O 0.2633(7) 0.9789(7) 0.4912(5) 0.034(3) Uani 1 1 d . .
O25 O 0.4059(7) 0.8990(6) 0.4420(5) 0.030(2) Uani 1 1 d . .
O26 O 0.5663(8) 0.9149(8) 0.5024(7) 0.050(4) Uani 1 1 d . .
O27 O 0.3743(7) 0.7377(6) 0.5142(5) 0.025(2) Uani 1 1 d . .
O28 O 0.5141(7) 0.7731(7) 0.5768(5) 0.031(2) Uani 1 1 d . .
O29 O 0.5251(10) 0.6270(13) 0.6568(7) 0.077(6) Uani 1 1 d . .
O30 O 0.2351(7) 0.8137(7) 0.5612(5) 0.029(2) Uani 1 1 d . .
O31 O 0.2214(9) 0.6639(8) 0.6503(5) 0.039(3) Uani 1 1 d . .
O32 O 0.0589(8) 0.7451(8) 0.5649(5) 0.038(3) Uani 1 1 d . .
O33 O 0.2536(14) 0.7678(9) 0.7473(6) 0.075(6) Uani 1 1 d . .
O34 O 0.3957(7) 0.9124(6) 0.5601(5) 0.029(2) Uani 1 1 d . .
O35 O 0.3704(8) 0.7399(7) 0.6480(5) 0.035(3) Uani 1 1 d . .
O36 O 0.2823(8) 0.8983(8) 0.6565(5) 0.038(3) Uani 1 1 d . .
O37 O -0.0212(10) 0.9057(15) 0.6050(10) 0.105(8) Uani 1 1 d . .
O38 O 0.1496(8) 0.9655(8) 0.5858(6) 0.045(3) Uani 1 1 d . .
O39 O 0.1264(9) 0.8236(9) 0.6581(6) 0.051(4) Uani 1 1 d . .
O40 O 0.2981(8) 1.0642(7) 0.5988(6) 0.038(3) Uani 1 1 d . .
Mo13 Mo 0.35423(9) 0.10886(9) -0.08716(7) 0.0302(3) Uani 1 1 d . .
Mo14 Mo 0.23010(9) 0.28374(9) -0.15798(6) 0.0251(3) Uani 1 1 d . .
Mo15 Mo 0.43264(8) 0.31684(9) -0.09712(6) 0.0265(3) Uani 1 1 d . .
Mo16 Mo 0.14122(9) 0.07516(10) -0.00071(7) 0.0313(3) Uani 1 1 d . .
Mo17 Mo 0.35404(10) 0.08474(9) 0.08202(7) 0.0320(3) Uani 1 1 d . .
Mo18 Mo 0.03141(8) 0.27063(10) -0.05383(6) 0.0279(3) Uani 1 1 d . .
Mo19 Mo 0.46472(9) 0.27478(8) 0.06951(7) 0.0272(3) Uani 1 1 d . .
Mo20 Mo 0.06120(9) 0.23036(10) 0.09905(6) 0.0300(3) Uani 1 1 d . .
Mo21 Mo 0.28152(9) 0.26421(10) 0.16422(6) 0.0307(3) Uani 1 1 d . .
Mo22 Mo 0.15156(8) 0.47821(9) -0.06824(6) 0.0255(3) Uani 1 1 d . .
Mo23 Mo 0.34559(8) 0.48550(8) 0.01038(6) 0.0255(3) Uani 1 1 d . .
Mo24 Mo 0.14823(9) 0.45498(9) 0.08752(6) 0.0286(3) Uani 1 1 d . .
P2 P 0.2499(2) 0.2769(2) 0.00421(17) 0.0182(7) Uani 1 1 d . .
O41 O 0.3896(9) 0.0149(7) -0.1213(6) 0.046(3) Uani 1 1 d . .
O42 O 0.2846(7) 0.1687(7) -0.1565(5) 0.031(2) Uani 1 1 d . .
O43 O 0.2320(7) 0.0796(7) -0.0595(5) 0.033(3) Uani 1 1 d . .
O44 O 0.3845(7) 0.0859(7) -0.0069(6) 0.034(3) Uani 1 1 d . .
O45 O 0.4406(8) 0.1832(8) -0.1094(6) 0.040(3) Uani 1 1 d . .
O46 O 0.2028(7) 0.3022(8) -0.2320(5) 0.034(3) Uani 1 1 d . .
O47 O 0.2953(7) 0.2564(7) -0.0577(5) 0.027(2) Uani 1 1 d . .
O48 O 0.3530(7) 0.3262(7) -0.1619(5) 0.031(2) Uani 1 1 d . .
O49 O 0.5286(7) 0.3409(8) -0.1332(6) 0.039(3) Uani 1 1 d . .
O50 O 0.1240(7) 0.2563(8) -0.1208(5) 0.034(3) Uani 1 1 d . .
O51 O 0.4727(7) 0.2751(7) -0.0138(5) 0.031(2) Uani 1 1 d . .
O52 O 0.2018(6) 0.4026(6) -0.1255(5) 0.025(2) Uani 1 1 d . .
O53 O 0.3922(7) 0.4201(7) -0.0619(5) 0.029(2) Uani 1 1 d . .
O54 O 0.1126(8) -0.0295(9) -0.0006(6) 0.046(3) Uani 1 1 d . .
O55 O 0.0536(7) 0.1369(8) -0.0466(5) 0.033(3) Uani 1 1 d . .
O56 O 0.0722(7) 0.1149(7) 0.0733(5) 0.031(2) Uani 1 1 d . .
O57 O 0.2405(7) 0.0647(7) 0.0601(5) 0.034(3) Uani 1 1 d . .
O58 O 0.3996(8) -0.0179(8) 0.1058(6) 0.044(3) Uani 1 1 d . .
O59 O 0.4643(7) 0.1535(7) 0.0830(5) 0.033(3) Uani 1 1 d . .
O60 O -0.0623(7) 0.2772(9) -0.0950(5) 0.043(3) Uani 1 1 d . .
O61 O 0.1616(7) 0.2332(7) 0.0094(4) 0.027(2) Uani 1 1 d . .
O62 O 0.0634(7) 0.3853(8) -0.0550(5) 0.031(2) Uani 1 1 d . .
O63 O -0.0132(7) 0.2628(8) 0.0260(5) 0.032(2) Uani 1 1 d . .
O64 O 0.3105(6) 0.2407(7) 0.0570(5) 0.027(2) Uani 1 1 d . .
O65 O 0.4090(7) 0.3976(6) 0.0564(5) 0.027(2) Uani 1 1 d . .
O66 O 0.4006(7) 0.2865(7) 0.1495(5) 0.033(3) Uani 1 1 d . .
O67 O 0.5667(8) 0.2966(8) 0.0935(6) 0.046(3) Uani 1 1 d . .
O68 O 0.3223(8) 0.1331(7) 0.1562(5) 0.035(3) Uani 1 1 d . .
O69 O -0.0193(8) 0.2273(10) 0.1542(5) 0.049(3) Uani 1 1 d . .
O70 O 0.1633(8) 0.2205(8) 0.1445(5) 0.035(3) Uani 1 1 d . .
O71 O 0.2745(9) 0.2618(9) 0.2407(6) 0.047(3) Uani 1 1 d . .
O72 O 0.2317(6) 0.3774(6) 0.0078(4) 0.020(2) Uani 1 1 d . .
O73 O 0.0798(7) 0.3600(8) 0.0913(5) 0.032(2) Uani 1 1 d . .
O74 O 0.0945(7) 0.5550(8) -0.1125(5) 0.035(3) Uani 1 1 d . .
O75 O 0.1057(7) 0.5080(7) 0.0153(5) 0.031(3) Uani 1 1 d . .
O76 O 0.2327(7) 0.3741(7) 0.1389(5) 0.031(2) Uani 1 1 d . .
O77 O 0.4094(8) 0.5721(7) 0.0088(6) 0.036(3) Uani 1 1 d . .
O78 O 0.2602(7) 0.5167(7) 0.0696(5) 0.031(2) Uani 1 1 d . .
O79 O 0.2525(7) 0.5336(7) -0.0515(5) 0.030(2) Uani 1 1 d . .
O80 O 0.1013(9) 0.5211(8) 0.1399(6) 0.044(3) Uani 1 1 d . .
N1 N 0.2533(11) 0.7886(11) 0.9573(8) 0.049(4) Uani 1 1 d . U
N2 N 0.2735(11) 0.7665(11) 1.0531(8) 0.050(4) Uani 1 1 d . U
C1 C 0.2284(12) 0.7401(13) 1.0066(9) 0.042(4) Uani 1 1 d . U
H1 H 0.186707 0.695522 1.008129 0.051 Uiso 1 1 calc R U
C2 C 0.3311(14) 0.8287(14) 1.0349(10) 0.053(4) Uani 1 1 d . U
H2 H 0.372720 0.854587 1.059327 0.063 Uiso 1 1 calc R U
C3 C 0.3165(14) 0.8455(14) 0.9752(11) 0.055(4) Uani 1 1 d . U
H3 H 0.344174 0.888549 0.949380 0.066 Uiso 1 1 calc R U
C4 C 0.2200(17) 0.7779(16) 0.8972(11) 0.066(5) Uani 1 1 d . U
H4A H 0.170501 0.737776 0.898950 0.079 Uiso 1 1 calc R U
H4B H 0.268201 0.753557 0.869619 0.079 Uiso 1 1 calc R U
C5 C 0.186(2) 0.8747(18) 0.8751(14) 0.085(6) Uani 1 1 d . U
H5A H 0.152505 0.903688 0.908616 0.127 Uiso 1 1 calc R U
H5B H 0.146724 0.872477 0.840046 0.127 Uiso 1 1 calc R U
H5C H 0.237317 0.908689 0.862955 0.127 Uiso 1 1 calc R U
C6 C 0.2656(18) 0.735(2) 1.1157(12) 0.082(8) Uani 1 1 d . U
H6A H 0.240692 0.783807 1.140394 0.123 Uiso 1 1 calc R U
H6B H 0.324935 0.713634 1.130855 0.123 Uiso 1 1 calc R U
H6C H 0.225849 0.686299 1.118869 0.123 Uiso 1 1 calc R U
N3 N 0.0438(11) 0.9937(17) 0.2157(9) 0.099(8) Uani 1 1 d D U
N4 N -0.0909(11) 0.9576(13) 0.2374(8) 0.070(5) Uani 1 1 d D U
C7 C -0.0204(13) 0.9939(18) 0.2588(7) 0.082(8) Uani 1 1 d D U
H7 H -0.016615 1.016337 0.298392 0.098 Uiso 1 1 calc R U
C8 C -0.0723(14) 0.9358(15) 0.1778(8) 0.063(5) Uani 1 1 d D U
H8 H -0.111265 0.909953 0.151270 0.076 Uiso 1 1 calc R U
C9 C 0.0126(14) 0.9582(16) 0.1643(7) 0.067(5) Uani 1 1 d D U
H9 H 0.044276 0.950812 0.126491 0.080 Uiso 1 1 calc R U
C10 C 0.1399(17) 1.004(3) 0.222(2) 0.195(18) Uani 1 1 d D U
H10A H 0.170079 0.947952 0.238429 0.234 Uiso 1 1 calc R U
H10B H 0.166469 1.017948 0.180624 0.234 Uiso 1 1 calc R U
C11 C 0.155(3) 1.074(3) 0.261(2) 0.201(18) Uani 1 1 d D U
H11A H 0.106264 1.079502 0.291372 0.301 Uiso 1 1 calc R U
H11B H 0.157115 1.130334 0.236348 0.301 Uiso 1 1 calc R U
H11C H 0.212124 1.060384 0.281578 0.301 Uiso 1 1 calc R U
C12 C -0.171(2) 0.940(2) 0.2681(14) 0.097(9) Uani 1 1 d . U
H12A H -0.161923 0.939811 0.312425 0.146 Uiso 1 1 calc R U
H12B H -0.188750 0.881978 0.257287 0.146 Uiso 1 1 calc R U
H12C H -0.217537 0.986450 0.256227 0.146 Uiso 1 1 calc R U
N5 N 0.4918(14) 1.0128(10) 0.2804(10) 0.074(6) Uani 1 1 d D U
N6 N 0.5181(13) 0.8717(10) 0.2774(9) 0.065(5) Uani 1 1 d D U
C13 C 0.531(2) 0.9417(13) 0.3103(11) 0.122(13) Uani 1 1 d D U
H13 H 0.561983 0.940831 0.347825 0.147 Uiso 1 1 calc R U
C14 C 0.464(3) 0.8999(17) 0.2299(15) 0.181(15) Uani 1 1 d D U
H14 H 0.442852 0.863490 0.199834 0.217 Uiso 1 1 calc R U
C15 C 0.444(3) 0.9875(16) 0.2329(16) 0.180(15) Uani 1 1 d D U
H15 H 0.405117 1.024614 0.207159 0.216 Uiso 1 1 calc R U
C16 C 0.489(3) 1.105(2) 0.2802(17) 0.112(9) Uani 1 1 d . U
H16A H 0.507061 1.121597 0.321222 0.135 Uiso 1 1 calc R U
H16B H 0.426184 1.128832 0.274660 0.135 Uiso 1 1 calc R U
C17 C 0.543(2) 1.150(2) 0.2360(14) 0.097(8) Uani 1 1 d . U
H17A H 0.606006 1.132384 0.242792 0.146 Uiso 1 1 calc R U
H17B H 0.532018 1.214829 0.239724 0.146 Uiso 1 1 calc R U
H17C H 0.526583 1.135100 0.194778 0.146 Uiso 1 1 calc R U
C18 C 0.560(4) 0.789(3) 0.281(2) 0.18(2) Uani 1 1 d . U
H18A H 0.600406 0.781222 0.245506 0.276 Uiso 1 1 calc R U
H18B H 0.514819 0.744784 0.281003 0.276 Uiso 1 1 calc R U
H18C H 0.593917 0.780484 0.318739 0.276 Uiso 1 1 calc R U
N7 N 0.5620(11) 0.4896(10) 0.7737(7) 0.042(4) Uani 1 1 d . U
N8 N 0.4199(11) 0.5223(10) 0.7796(7) 0.043(4) Uani 1 1 d . U
C19 C 0.4973(13) 0.5340(13) 0.8046(9) 0.045(4) Uani 1 1 d . U
H19 H 0.505408 0.568419 0.838935 0.054 Uiso 1 1 calc R U
C20 C 0.4378(13) 0.4669(12) 0.7320(8) 0.039(3) Uani 1 1 d . U
H20 H 0.394494 0.447269 0.705743 0.047 Uiso 1 1 calc R U
C21 C 0.5233(13) 0.4461(12) 0.7290(8) 0.040(3) Uani 1 1 d . U
H21 H 0.553520 0.407597 0.700905 0.048 Uiso 1 1 calc R U
C22 C 0.6573(13) 0.4829(14) 0.7898(9) 0.046(4) Uani 1 1 d . U
H22A H 0.676573 0.420077 0.801226 0.055 Uiso 1 1 calc R U
H22B H 0.665196 0.518558 0.825748 0.055 Uiso 1 1 calc R U
C23 C 0.7144(14) 0.5148(15) 0.7385(9) 0.052(4) Uani 1 1 d . U
H23A H 0.714374 0.473877 0.705174 0.078 Uiso 1 1 calc R U
H23B H 0.775755 0.517438 0.752663 0.078 Uiso 1 1 calc R U
H23C H 0.690974 0.574377 0.723694 0.078 Uiso 1 1 calc R U
C24 C 0.3285(15) 0.5587(15) 0.8020(10) 0.060(6) Uani 1 1 d . U
H24A H 0.310246 0.523241 0.838454 0.090 Uiso 1 1 calc R U
H24B H 0.284710 0.555512 0.769680 0.090 Uiso 1 1 calc R U
H24C H 0.331322 0.620804 0.812416 0.090 Uiso 1 1 calc R U
N9 N 0.2240(9) 0.2495(8) 0.5356(6) 0.029(3) Uani 1 1 d . U
N10 N 0.2455(9) 0.2377(8) 0.4386(6) 0.027(3) Uani 1 1 d . U
C25 C 0.2703(11) 0.2770(10) 0.4875(7) 0.031(3) Uani 1 1 d . U
H25 H 0.314679 0.318756 0.487686 0.038 Uiso 1 1 calc R U
C26 C 0.1831(11) 0.1812(11) 0.4574(8) 0.034(3) Uani 1 1 d . U
H26 H 0.154556 0.142797 0.432234 0.040 Uiso 1 1 calc R U
C27 C 0.1689(11) 0.1888(11) 0.5169(8) 0.035(3) Uani 1 1 d . U
H27 H 0.127703 0.157660 0.542012 0.043 Uiso 1 1 calc R U
C28 C 0.2309(11) 0.2807(11) 0.5975(7) 0.033(3) Uani 1 1 d . U
H28A H 0.275398 0.326017 0.597548 0.040 Uiso 1 1 calc R U
H28B H 0.251314 0.230268 0.625962 0.040 Uiso 1 1 calc R U
C29 C 0.1387(13) 0.3214(13) 0.6190(9) 0.044(4) Uani 1 1 d . U
H29A H 0.122289 0.375751 0.593968 0.066 Uiso 1 1 calc R U
H29B H 0.141445 0.335749 0.662121 0.066 Uiso 1 1 calc R U
H29C H 0.093554 0.278407 0.614669 0.066 Uiso 1 1 calc R U
C30 C 0.2786(13) 0.2535(12) 0.3749(8) 0.040(4) Uani 1 1 d . U
H30A H 0.269992 0.317174 0.363080 0.060 Uiso 1 1 calc R U
H30B H 0.245225 0.219717 0.347204 0.060 Uiso 1 1 calc R U
H30C H 0.342500 0.234133 0.372113 0.060 Uiso 1 1 calc R U
N11 N 1.0020(11) 0.5196(11) 0.7158(7) 0.048(4) Uani 1 1 d . U
N12 N 0.9784(10) 0.3813(11) 0.7289(7) 0.043(4) Uani 1 1 d . U
C31 C 1.0124(12) 0.4476(13) 0.7546(9) 0.045(4) Uani 1 1 d . U
H31 H 1.039563 0.445033 0.793570 0.054 Uiso 1 1 calc R U
C32 C 0.9426(12) 0.4116(13) 0.6740(8) 0.043(4) Uani 1 1 d . U
H32 H 0.912087 0.377931 0.646711 0.051 Uiso 1 1 calc R U
C33 C 0.9581(12) 0.4961(13) 0.6661(9) 0.044(4) Uani 1 1 d . U
H33 H 0.941563 0.534198 0.631549 0.052 Uiso 1 1 calc R U
C34 C 1.0302(16) 0.6085(16) 0.7275(12) 0.066(5) Uani 1 1 d . U
H34A H 1.081281 0.621545 0.699720 0.079 Uiso 1 1 calc R U
H34B H 1.051111 0.608294 0.770130 0.079 Uiso 1 1 calc R U
C35 C 0.9575(17) 0.6796(17) 0.7182(13) 0.073(6) Uani 1 1 d . U
H35A H 0.938362 0.682008 0.675540 0.110 Uiso 1 1 calc R U
H35B H 0.979261 0.736983 0.727505 0.110 Uiso 1 1 calc R U
H35C H 0.906618 0.667036 0.745523 0.110 Uiso 1 1 calc R U
C36 C 0.9755(18) 0.2917(17) 0.7562(12) 0.072(7) Uani 1 1 d . U
H36A H 1.015080 0.284270 0.791523 0.108 Uiso 1 1 calc R U
H36B H 0.995460 0.248541 0.725859 0.108 Uiso 1 1 calc R U
H36C H 0.914004 0.281859 0.769708 0.108 Uiso 1 1 calc R U

loop_
_atom_site_aniso_label
_atom_site_aniso_U_11
_atom_site_aniso_U_22
_atom_site_aniso_U_33
_atom_site_aniso_U_23
_atom_site_aniso_U_13
_atom_site_aniso_U_12
Mo1 0.0842(13) 0.0157(7) 0.0312(8) -0.0053(6) 0.0144(8) -0.0152(7)
Mo2 0.0541(9) 0.0196(6) 0.0245(7) 0.0026(5) -0.0056(6) 0.0035(6)
Mo3 0.0319(8) 0.0590(11) 0.0620(11) -0.0402(9) -0.0155(8) 0.0221(8)
Mo4 0.0339(8) 0.0242(7) 0.0539(10) 0.0097(6) -0.0142(7) -0.0114(6)
Mo5 0.0349(7) 0.0169(6) 0.0277(7) 0.0023(5) -0.0048(6) -0.0057(5)
Mo6 0.0228(8) 0.0525(10) 0.0756(12) 0.0424(9) 0.0023(8) 0.0062(7)
Mo7 0.0524(9) 0.0154(6) 0.0371(8) 0.0043(5) 0.0012(7) -0.0093(6)
Mo8 0.0243(7) 0.0141(6) 0.0862(13) 0.0061(7) 0.0068(7) -0.0012(5)
Mo9 0.0368(9) 0.0771(13) 0.0404(9) 0.0315(9) -0.0170(7) -0.0259(9)
Mo10 0.1333(19) 0.0222(8) 0.0274(8) -0.0063(6) 0.0203(10) -0.0114(9)
Mo11 0.0257(9) 0.0926(16) 0.1171(19) -0.0814(15) 0.0204(10) -0.0153(9)
Mo12 0.0367(8) 0.0149(6) 0.0394(8) -0.0069(5) 0.0036(6) -0.0026(5)
P1 0.0238(19) 0.0106(16) 0.0270(19) -0.0010(14) 0.0008(15) -0.0016(14)
O1 0.093(11) 0.019(6) 0.032(6) -0.006(5) -0.003(7) -0.007(6)
O2 0.036(6) 0.023(5) 0.025(5) -0.001(4) -0.005(5) -0.005(4)
O3 0.057(7) 0.018(5) 0.023(5) 0.002(4) -0.010(5) -0.010(5)
O4 0.046(7) 0.015(5) 0.023(5) 0.002(4) -0.008(5) -0.005(4)
O5 0.031(6) 0.017(5) 0.043(7) -0.002(4) -0.008(5) 0.006(4)
O6 0.066(9) 0.039(7) 0.025(6) 0.002(5) -0.004(6) -0.010(6)
O7 0.038(6) 0.023(5) 0.026(6) -0.002(4) 0.002(5) 0.012(5)
O8 0.047(8) 0.070(10) 0.081(11) -0.050(9) -0.021(8) 0.029(7)
O9 0.034(6) 0.025(5) 0.030(6) 0.003(4) -0.005(5) 0.005(5)
O10 0.029(6) 0.035(6) 0.039(6) 0.012(5) -0.013(5) -0.014(5)
O11 0.028(6) 0.038(6) 0.026(6) 0.003(5) -0.004(4) -0.006(5)
O12 0.032(6) 0.020(5) 0.048(7) -0.001(5) -0.013(5) 0.011(5)
O13 0.044(7) 0.042(7) 0.059(8) 0.018(6) -0.011(6) -0.026(6)
O14 0.049(7) 0.016(5) 0.028(6) 0.007(4) 0.007(5) -0.014(5)
O15 0.044(7) 0.022(6) 0.041(7) 0.007(5) -0.002(5) -0.010(5)
O16 0.023(5) 0.011(5) 0.036(6) -0.001(4) -0.002(4) -0.001(4)
O17 0.040(6) 0.019(5) 0.027(6) 0.002(4) -0.007(5) 0.000(4)
O18 0.027(7) 0.043(8) 0.098(12) 0.024(7) -0.006(7) 0.003(6)
O19 0.027(6) 0.024(5) 0.033(6) 0.002(4) -0.003(5) 0.003(4)
O20 0.036(7) 0.021(6) 0.059(8) 0.015(5) -0.008(6) 0.005(5)
O21 0.040(7) 0.012(5) 0.063(8) -0.008(5) 0.001(6) -0.007(5)
O22 0.021(5) 0.013(5) 0.037(6) 0.006(4) -0.004(4) -0.001(4)
O23 0.058(8) 0.023(6) 0.048(7) 0.012(5) 0.001(6) -0.001(6)
O24 0.033(6) 0.020(5) 0.049(7) -0.004(5) 0.004(5) 0.002(5)
O25 0.033(6) 0.011(5) 0.045(7) 0.005(4) 0.005(5) -0.007(4)
O26 0.025(6) 0.027(6) 0.097(11) 0.014(6) 0.003(6) -0.007(5)
O27 0.025(5) 0.019(5) 0.029(5) 0.002(4) 0.002(4) 0.008(4)
O28 0.024(6) 0.025(6) 0.045(7) -0.005(5) -0.002(5) -0.006(4)
O29 0.045(8) 0.129(15) 0.056(9) 0.052(10) -0.022(7) -0.033(9)
O30 0.032(6) 0.024(5) 0.029(6) -0.007(4) 0.009(5) 0.000(4)
O31 0.059(8) 0.031(6) 0.029(6) -0.002(5) -0.002(5) -0.012(6)
O32 0.032(6) 0.046(7) 0.040(7) -0.017(5) 0.005(5) -0.015(5)
O33 0.169(18) 0.032(7) 0.027(7) -0.012(6) 0.026(9) -0.030(9)
O34 0.032(6) 0.010(5) 0.044(6) -0.004(4) 0.004(5) -0.001(4)
O35 0.045(7) 0.032(6) 0.030(6) -0.003(5) -0.003(5) -0.021(5)
O36 0.046(7) 0.035(6) 0.034(6) -0.012(5) 0.008(5) -0.012(5)
O37 0.027(8) 0.140(18) 0.158(19) -0.101(16) 0.037(10) -0.019(9)
O38 0.028(6) 0.039(7) 0.068(9) -0.033(6) 0.007(6) 0.007(5)
O39 0.056(8) 0.050(8) 0.049(8) -0.027(6) 0.024(7) -0.015(7)
O40 0.048(7) 0.018(5) 0.047(7) -0.007(5) -0.005(6) -0.006(5)
Mo13 0.0265(7) 0.0212(6) 0.0433(8) -0.0075(6) 0.0026(6) -0.0006(5)
Mo14 0.0208(6) 0.0311(7) 0.0235(6) -0.0040(5) 0.0039(5) -0.0024(5)
Mo15 0.0159(6) 0.0255(7) 0.0382(8) -0.0050(5) 0.0059(5) -0.0020(5)
Mo16 0.0260(7) 0.0339(8) 0.0360(8) -0.0028(6) -0.0021(6) -0.0136(6)
Mo17 0.0296(7) 0.0206(7) 0.0464(9) 0.0025(6) -0.0118(6) -0.0048(5)
Mo18 0.0155(6) 0.0427(8) 0.0262(7) -0.0015(6) -0.0016(5) -0.0067(5)
Mo19 0.0185(6) 0.0209(6) 0.0426(8) -0.0017(5) -0.0092(6) -0.0014(5)
Mo20 0.0220(7) 0.0442(8) 0.0244(7) 0.0015(6) 0.0037(5) -0.0087(6)
Mo21 0.0301(7) 0.0361(8) 0.0259(7) -0.0013(6) -0.0075(6) -0.0017(6)
Mo22 0.0182(6) 0.0292(7) 0.0282(7) -0.0042(5) -0.0010(5) 0.0050(5)
Mo23 0.0192(6) 0.0196(6) 0.0380(7) -0.0037(5) -0.0023(5) -0.0008(5)
Mo24 0.0239(7) 0.0347(7) 0.0271(7) -0.0090(6) 0.0020(5) 0.0034(6)
P2 0.0134(16) 0.0156(17) 0.0254(18) -0.0010(13) 0.0003(14) -0.0001(13)
O41 0.049(8) 0.021(6) 0.069(9) -0.019(6) 0.014(7) -0.001(5)
O42 0.038(6) 0.027(6) 0.027(6) -0.004(4) 0.006(5) -0.005(5)
O43 0.027(6) 0.032(6) 0.040(7) 0.001(5) 0.000(5) -0.006(5)
O44 0.026(6) 0.020(5) 0.058(8) -0.006(5) -0.001(5) -0.008(4)
O45 0.027(6) 0.041(7) 0.052(8) -0.006(6) 0.002(5) -0.001(5)
O46 0.029(6) 0.044(7) 0.030(6) -0.002(5) 0.003(5) -0.005(5)
O47 0.021(5) 0.036(6) 0.025(5) -0.008(4) 0.006(4) -0.011(4)
O48 0.025(6) 0.038(6) 0.030(6) -0.004(5) 0.006(5) -0.001(5)
O49 0.022(6) 0.040(7) 0.055(8) 0.005(6) 0.010(5) -0.008(5)
O50 0.023(6) 0.049(7) 0.032(6) -0.006(5) 0.002(5) -0.006(5)
O51 0.017(5) 0.020(5) 0.056(7) 0.001(5) 0.000(5) -0.006(4)
O52 0.018(5) 0.022(5) 0.033(6) -0.001(4) 0.007(4) -0.003(4)
O53 0.020(5) 0.021(5) 0.046(7) 0.004(5) -0.006(5) -0.005(4)
O54 0.036(7) 0.046(8) 0.058(8) 0.000(6) -0.003(6) -0.020(6)
O55 0.024(6) 0.045(7) 0.033(6) -0.001(5) -0.004(5) -0.014(5)
O56 0.031(6) 0.037(6) 0.026(6) 0.002(5) 0.006(5) -0.015(5)
O57 0.031(6) 0.030(6) 0.040(6) 0.002(5) -0.005(5) -0.006(5)
O58 0.042(7) 0.027(6) 0.063(8) 0.011(6) -0.022(6) -0.006(5)
O59 0.025(6) 0.025(6) 0.048(7) 0.000(5) -0.012(5) 0.000(4)
O60 0.016(5) 0.079(9) 0.035(7) -0.010(6) -0.005(5) -0.009(6)
O61 0.024(5) 0.038(6) 0.019(5) -0.005(4) 0.003(4) -0.007(5)
O62 0.018(5) 0.050(7) 0.025(5) -0.008(5) -0.004(4) 0.009(5)
O63 0.020(5) 0.048(7) 0.029(6) 0.004(5) 0.007(4) -0.010(5)
O64 0.018(5) 0.028(6) 0.035(6) -0.003(4) -0.008(4) 0.002(4)
O65 0.020(5) 0.020(5) 0.040(6) 0.000(4) -0.005(4) -0.006(4)
O66 0.030(6) 0.028(6) 0.040(6) 0.003(5) -0.011(5) 0.001(5)
O67 0.032(7) 0.044(7) 0.063(9) -0.008(6) -0.017(6) -0.007(6)
O68 0.034(6) 0.031(6) 0.041(7) 0.005(5) -0.012(5) -0.005(5)
O69 0.030(7) 0.088(10) 0.031(7) 0.010(6) 0.007(5) -0.018(7)
O70 0.037(6) 0.045(7) 0.023(6) 0.004(5) -0.001(5) -0.012(5)
O71 0.052(8) 0.054(8) 0.034(7) 0.001(6) -0.007(6) -0.005(6)
O72 0.016(5) 0.018(5) 0.026(5) -0.006(4) -0.001(4) -0.002(4)
O73 0.021(5) 0.041(7) 0.032(6) 0.000(5) -0.001(5) 0.000(5)
O74 0.029(6) 0.042(7) 0.031(6) 0.000(5) 0.001(5) 0.011(5)
O75 0.029(6) 0.037(6) 0.023(5) -0.002(4) 0.005(4) 0.019(5)
O76 0.030(6) 0.035(6) 0.029(6) -0.007(5) -0.008(5) -0.011(5)
O77 0.039(7) 0.014(5) 0.053(7) -0.002(5) -0.003(5) 0.000(5)
O78 0.029(6) 0.024(5) 0.040(6) -0.009(5) 0.002(5) 0.005(5)
O79 0.030(6) 0.028(6) 0.031(6) -0.005(4) 0.006(5) -0.001(5)
O80 0.050(8) 0.038(7) 0.041(7) -0.014(5) 0.001(6) 0.016(6)
N1 0.038(7) 0.053(7) 0.058(7) -0.012(6) 0.005(6) 0.002(6)
N2 0.040(7) 0.053(7) 0.058(7) -0.020(6) -0.005(6) 0.000(6)
C1 0.035(7) 0.046(7) 0.046(7) -0.008(6) -0.001(6) -0.001(6)
C2 0.048(7) 0.047(7) 0.065(7) -0.011(6) 0.003(6) -0.012(6)
C3 0.049(7) 0.051(7) 0.065(7) -0.008(6) 0.005(6) -0.005(6)
C4 0.061(8) 0.069(8) 0.069(8) -0.009(7) -0.001(7) -0.005(7)
C5 0.088(12) 0.075(10) 0.090(12) -0.002(10) 0.003(10) -0.011(10)
C6 0.065(13) 0.096(15) 0.082(14) -0.015(12) -0.005(11) 0.020(11)
N3 0.107(11) 0.091(10) 0.098(10) 0.007(8) -0.008(8) -0.015(8)
N4 0.088(9) 0.063(8) 0.060(8) -0.013(7) 0.000(7) -0.010(7)
C7 0.087(11) 0.080(10) 0.080(10) -0.013(8) -0.010(8) -0.009(8)
C8 0.071(7) 0.063(7) 0.055(7) -0.001(6) 0.001(6) -0.009(6)
C9 0.073(7) 0.066(7) 0.061(7) 0.002(6) -0.002(6) -0.013(6)
C10 0.197(19) 0.196(19) 0.192(19) -0.008(8) -0.004(9) -0.020(9)
C11 0.20(2) 0.20(2) 0.20(2) -0.009(12) -0.004(13) -0.018(13)
C12 0.109(16) 0.100(16) 0.082(14) -0.020(13) 0.006(13) 0.006(13)
N5 0.068(9) 0.077(9) 0.077(9) -0.002(7) -0.005(7) -0.005(7)
N6 0.062(8) 0.068(8) 0.063(8) -0.004(7) 0.011(7) -0.003(7)
C13 0.114(14) 0.128(15) 0.125(15) -0.001(9) -0.008(9) -0.013(9)
C14 0.181(17) 0.183(17) 0.178(17) -0.010(8) -0.002(7) -0.013(8)
C15 0.182(17) 0.181(17) 0.176(17) -0.013(8) -0.003(7) -0.015(8)
C16 0.114(11) 0.111(11) 0.113(11) -0.005(8) -0.009(8) -0.013(8)
C17 0.099(13) 0.105(13) 0.089(12) -0.005(10) -0.027(10) -0.006(11)
C18 0.19(3) 0.17(3) 0.19(3) -0.019(17) 0.035(17) -0.004(17)
N7 0.047(7) 0.039(6) 0.038(6) 0.001(5) -0.005(6) -0.003(6)
N8 0.049(7) 0.034(6) 0.047(7) 0.002(5) 0.005(6) -0.008(6)
C19 0.050(8) 0.041(7) 0.044(7) -0.001(6) 0.003(6) -0.010(6)
C20 0.046(6) 0.038(6) 0.035(6) -0.011(5) -0.002(5) 0.004(5)
C21 0.046(6) 0.039(6) 0.035(6) -0.011(5) -0.005(5) 0.004(5)
C22 0.046(7) 0.049(7) 0.046(7) -0.002(6) -0.004(6) -0.019(6)
C23 0.051(9) 0.066(10) 0.042(8) -0.003(8) 0.005(7) -0.018(8)
C24 0.065(12) 0.054(11) 0.059(11) 0.004(9) 0.015(10) -0.001(9)
N9 0.029(6) 0.028(6) 0.028(6) 0.005(5) 0.002(5) -0.001(5)
N10 0.029(6) 0.024(5) 0.029(6) 0.000(5) 0.001(5) -0.002(5)
C25 0.032(7) 0.026(6) 0.036(7) -0.001(5) -0.004(6) 0.000(5)
C26 0.031(6) 0.028(6) 0.043(6) 0.002(5) -0.005(5) -0.003(5)
C27 0.030(6) 0.032(6) 0.045(6) -0.003(5) -0.002(5) -0.008(5)
C28 0.037(6) 0.031(6) 0.031(6) -0.001(5) -0.005(5) -0.004(5)
C29 0.047(8) 0.045(8) 0.041(8) -0.013(7) 0.005(7) -0.006(7)
C30 0.051(10) 0.037(9) 0.032(8) -0.002(7) 0.003(7) 0.002(7)
N11 0.043(7) 0.057(7) 0.047(7) -0.018(6) -0.003(6) -0.006(6)
N12 0.040(6) 0.055(7) 0.035(6) -0.002(6) 0.002(5) -0.009(6)
C31 0.037(7) 0.057(8) 0.040(7) -0.006(6) 0.006(6) 0.001(6)
C32 0.037(6) 0.051(6) 0.041(6) -0.007(5) -0.010(5) -0.003(5)
C33 0.038(6) 0.050(6) 0.045(6) -0.006(5) -0.007(5) -0.011(5)
C34 0.061(8) 0.068(8) 0.069(8) -0.012(7) 0.005(7) -0.010(6)
C35 0.066(10) 0.069(10) 0.086(11) -0.017(10) -0.002(10) -0.007(8)
C36 0.072(13) 0.074(13) 0.068(12) 0.001(11) 0.005(11) -0.002(11)

loop_
_atom_type_symbol
_atom_type_description
_atom_type_scat_dispersion_real
_atom_type_scat_dispersion_imag
_atom_type_scat_source
C C 0.0033 0.0016 'International Tables Vol C Tables 4.2.6.8 and 6.1.1.4'
H H 0.0000 0.0000 'International Tables Vol C Tables 4.2.6.8 and 6.1.1.4'
N N 0.0061 0.0033 'International Tables Vol C Tables 4.2.6.8 and 6.1.1.4'
O O 0.0106 0.0060 'International Tables Vol C Tables 4.2.6.8 and 6.1.1.4'
P P 0.1023 0.0942 'International Tables Vol C Tables 4.2.6.8 and 6.1.1.4'
Mo Mo -1.6832 0.6857 'International Tables Vol C Tables 4.2.6.8 and 6.1.1.4'

loop_
_geom_angle_atom_site_label_1
_geom_angle_atom_site_label_2
_geom_angle_atom_site_label_3
_geom_angle
O1 Mo1 O2 102.6(5)
O1 Mo1 O3 101.3(6)
O2 Mo1 O3 90.3(5)
O1 Mo1 O5 103.6(6)
O2 Mo1 O5 85.1(5)
O3 Mo1 O5 155.1(4)
O1 Mo1 O4 99.9(5)
O2 Mo1 O4 157.5(4)
O3 Mo1 O4 87.2(5)
O5 Mo1 O4 87.8(5)
O1 Mo1 O16 170.8(5)
O2 Mo1 O16 84.8(4)
O3 Mo1 O16 72.8(4)
O5 Mo1 O16 82.4(4)
O4 Mo1 O16 73.1(4)
O6 Mo2 O7 102.4(6)
O6 Mo2 O9 100.8(5)
O7 Mo2 O9 91.7(5)
O6 Mo2 O2 102.4(5)
O7 Mo2 O2 85.1(5)
O9 Mo2 O2 156.8(4)
O6 Mo2 O10 99.8(6)
O7 Mo2 O10 157.4(5)
O9 Mo2 O10 88.1(5)
O2 Mo2 O10 86.2(4)
O6 Mo2 O22 170.5(5)
O7 Mo2 O22 85.5(4)
O9 Mo2 O22 73.6(4)
O2 Mo2 O22 83.3(4)
O10 Mo2 O22 72.7(4)
O8 Mo3 O5 104.9(7)
O8 Mo3 O12 103.8(6)
O5 Mo3 O12 93.5(5)
O8 Mo3 O11 99.2(7)
O5 Mo3 O11 155.2(5)
O12 Mo3 O11 86.3(5)
O8 Mo3 O7 98.6(6)
O5 Mo3 O7 83.7(5)
O12 Mo3 O7 157.4(4)
O11 Mo3 O7 87.0(5)
O8 Mo3 O27 170.8(6)
O5 Mo3 O27 84.2(4)
O12 Mo3 O27 74.0(4)
O11 Mo3 O27 71.9(4)
O7 Mo3 O27 83.4(4)
O13 Mo4 O32 102.2(6)
O13 Mo4 O19 102.5(5)
O32 Mo4 O19 84.8(5)
O13 Mo4 O14 101.9(5)
O32 Mo4 O14 91.7(5)
O19 Mo4 O14 155.6(5)
O13 Mo4 O3 101.8(6)
O32 Mo4 O3 155.6(5)
O19 Mo4 O3 86.3(4)
O14 Mo4 O3 87.0(4)
O13 Mo4 O16 171.7(5)
O32 Mo4 O16 84.1(4)
O19 Mo4 O16 83.3(4)
O14 Mo4 O16 72.3(4)
O3 Mo4 O16 72.3(4)
O15 Mo5 O17 102.5(5)
O15 Mo5 O4 102.0(5)
O17 Mo5 O4 92.9(5)
O15 Mo5 O14 101.0(5)
O17 Mo5 O14 156.1(4)
O4 Mo5 O14 86.3(5)
O15 Mo5 O31 101.6(5)
O17 Mo5 O31 84.7(5)
O4 Mo5 O31 156.2(4)
O14 Mo5 O31 86.5(5)
O15 Mo5 O16 172.3(5)
O17 Mo5 O16 84.3(4)
O4 Mo5 O16 74.0(4)
O14 Mo5 O16 72.4(4)
O31 Mo5 O16 82.2(4)
O18 Mo6 O19 101.3(6)
O18 Mo6 O10 101.8(7)
O19 Mo6 O10 91.0(5)
O18 Mo6 O20 102.9(6)
O19 Mo6 O20 155.6(5)
O10 Mo6 O20 86.4(5)
O18 Mo6 O21 101.2(7)
O19 Mo6 O21 85.5(5)
O10 Mo6 O21 157.0(5)
O20 Mo6 O21 87.5(5)
O18 Mo6 O22 172.8(6)
O19 Mo6 O22 84.5(4)
O10 Mo6 O22 73.7(4)
O20 Mo6 O22 71.5(4)
O21 Mo6 O22 83.4(4)
O23 Mo7 O20 102.1(6)
O23 Mo7 O24 102.4(6)
O20 Mo7 O24 91.0(5)
O23 Mo7 O25 102.5(5)
O20 Mo7 O25 155.3(4)
O24 Mo7 O25 85.8(5)
O23 Mo7 O9 100.7(5)
O20 Mo7 O9 86.5(5)
O24 Mo7 O9 156.7(4)
O25 Mo7 O9 86.9(4)
O23 Mo7 O22 171.5(5)
O20 Mo7 O22 72.3(4)
O24 Mo7 O22 84.2(4)
O25 Mo7 O22 83.1(4)
O9 Mo7 O22 73.0(4)
O26 Mo8 O11 101.9(6)
O26 Mo8 O25 103.6(6)
O11 Mo8 O25 91.0(5)
O26 Mo8 O28 99.6(6)
O11 Mo8 O28 87.9(4)
O25 Mo8 O28 156.5(4)
O26 Mo8 O34 102.3(6)
O11 Mo8 O34 155.8(4)
O25 Mo8 O34 85.3(5)
O28 Mo8 O34 86.2(5)
O26 Mo8 O27 171.1(5)
O11 Mo8 O27 72.6(4)
O25 Mo8 O27 83.7(4)
O28 Mo8 O27 73.6(4)
O34 Mo8 O27 83.2(4)
O29 Mo9 O35 102.9(8)
O29 Mo9 O28 100.4(6)
O35 Mo9 O28 91.4(5)
O29 Mo9 O17 103.4(6)
O35 Mo9 O17 84.4(5)
O28 Mo9 O17 156.2(5)
O29 Mo9 O12 101.1(8)
O35 Mo9 O12 155.9(5)
O28 Mo9 O12 86.4(5)
O17 Mo9 O12 88.0(5)
O29 Mo9 O27 170.8(6)
O35 Mo9 O27 84.4(4)
O28 Mo9 O27 73.6(4)
O17 Mo9 O27 82.7(4)
O12 Mo9 O27 71.9(4)
O33 Mo10 O31 102.9(6)
O33 Mo10 O39 103.4(8)
O31 Mo10 O39 91.8(6)
O33 Mo10 O36 100.2(6)
O31 Mo10 O36 156.3(5)
O39 Mo10 O36 88.0(6)
O33 Mo10 O35 100.1(8)
O31 Mo10 O35 84.8(5)
O39 Mo10 O35 156.5(5)
O36 Mo10 O35 86.0(5)
O33 Mo10 O30 172.7(5)
O31 Mo10 O30 84.0(4)
O39 Mo10 O30 73.8(5)
O36 Mo10 O30 73.1(4)
O35 Mo10 O30 82.6(4)
O37 Mo11 O21 105.7(9)
O37 Mo11 O38 102.9(7)
O21 Mo11 O38 92.2(5)
O37 Mo11 O32 100.7(7)
O21 Mo11 O32 85.5(5)
O38 Mo11 O32 156.0(5)
O37 Mo11 O39 96.0(9)
O21 Mo11 O39 157.9(5)
O38 Mo11 O39 86.8(6)
O32 Mo11 O39 86.5(5)
O37 Mo11 O30 168.9(8)
O21 Mo11 O30 85.1(4)
O38 Mo11 O30 73.4(4)
O32 Mo11 O30 82.6(4)
O39 Mo11 O30 73.5(5)
O40 Mo12 O34 102.1(5)
O40 Mo12 O24 102.5(5)
O34 Mo12 O24 87.4(5)
O40 Mo12 O36 99.9(5)
O34 Mo12 O36 89.9(5)
O24 Mo12 O36 157.5(5)
O40 Mo12 O38 100.5(5)
O34 Mo12 O38 157.3(5)
O24 Mo12 O38 87.1(5)
O36 Mo12 O38 86.9(6)
O40 Mo12 O30 171.0(5)
O34 Mo12 O30 84.7(4)
O24 Mo12 O30 83.5(4)
O36 Mo12 O30 74.0(4)
O38 Mo12 O30 72.8(4)
O30 P1 O27 110.9(6)
O30 P1 O16 108.5(6)
O27 P1 O16 110.5(5)
O30 P1 O22 107.4(6)
O27 P1 O22 109.8(6)
O16 P1 O22 109.6(6)
Mo1 O2 Mo2 151.0(6)
Mo1 O3 Mo4 125.7(6)
Mo5 O4 Mo1 123.9(5)
Mo3 O5 Mo1 153.7(6)
Mo2 O7 Mo3 151.4(6)
Mo2 O9 Mo7 124.6(6)
Mo6 O10 Mo2 124.5(6)
Mo8 O11 Mo3 125.5(6)
Mo3 O12 Mo9 125.2(5)
Mo4 O14 Mo5 125.6(5)
P1 O16 Mo5 125.9(6)
P1 O16 Mo1 125.0(6)
Mo5 O16 Mo1 89.0(3)
P1 O16 Mo4 126.5(5)
Mo5 O16 Mo4 89.6(3)
Mo1 O16 Mo4 89.0(3)
Mo5 O17 Mo9 153.1(6)
Mo6 O19 Mo4 151.9(6)
Mo7 O20 Mo6 126.6(5)
Mo11 O21 Mo6 150.5(6)
P1 O22 Mo7 126.1(6)
P1 O22 Mo6 126.9(6)
Mo7 O22 Mo6 89.7(3)
P1 O22 Mo2 124.5(5)
Mo7 O22 Mo2 88.8(3)
Mo6 O22 Mo2 89.1(3)
Mo7 O24 Mo12 149.8(6)
Mo8 O25 Mo7 152.5(6)
P1 O27 Mo3 126.4(6)
P1 O27 Mo8 126.4(5)
Mo3 O27 Mo8 89.8(3)
P1 O27 Mo9 124.8(6)
Mo3 O27 Mo9 88.9(3)
Mo8 O27 Mo9 88.6(3)
Mo9 O28 Mo8 124.2(6)
P1 O30 Mo12 125.9(6)
P1 O30 Mo11 127.3(6)
Mo12 O30 Mo11 88.8(3)
P1 O30 Mo10 125.2(6)
Mo12 O30 Mo10 88.8(3)
Mo11 O30 Mo10 88.7(3)
Mo10 O31 Mo5 152.6(7)
Mo4 O32 Mo11 152.2(7)
Mo12 O34 Mo8 150.3(6)
Mo9 O35 Mo10 152.2(6)
Mo12 O36 Mo10 123.9(6)
Mo11 O38 Mo12 124.9(6)
Mo10 O39 Mo11 123.9(6)
O41 Mo13 O45 102.8(6)
O41 Mo13 O44 104.0(6)
O45 Mo13 O44 98.5(5)
O41 Mo13 O43 100.4(5)
O45 Mo13 O43 154.8(5)
O44 Mo13 O43 85.3(5)
O41 Mo13 O42 98.2(6)
O45 Mo13 O42 86.0(5)
O44 Mo13 O42 155.7(5)
O43 Mo13 O42 81.0(4)
O41 Mo13 O47 168.9(6)
O45 Mo13 O47 74.4(4)
O44 Mo13 O47 87.1(4)
O43 Mo13 O47 81.0(4)
O42 Mo13 O47 71.1(4)
O46 Mo14 O50 103.2(5)
O46 Mo14 O42 102.6(5)
O50 Mo14 O42 97.2(5)
O46 Mo14 O52 101.7(5)
O50 Mo14 O52 84.7(5)
O42 Mo14 O52 154.5(5)
O46 Mo14 O48 99.3(5)
O50 Mo14 O48 155.6(5)
O42 Mo14 O48 87.0(5)
O52 Mo14 O48 81.5(4)
O46 Mo14 O47 170.4(4)
O50 Mo14 O47 86.2(4)
O42 Mo14 O47 73.6(4)
O52 Mo14 O47 81.1(4)
O48 Mo14 O47 71.9(4)
O49 Mo15 O53 104.6(5)
O49 Mo15 O48 101.5(5)
O53 Mo15 O48 96.9(5)
O49 Mo15 O51 102.9(5)
O53 Mo15 O51 85.8(5)
O48 Mo15 O51 154.0(4)
O49 Mo15 O45 98.4(5)
O53 Mo15 O45 155.9(5)
O48 Mo15 O45 85.6(5)
O51 Mo15 O45 81.9(5)
O49 Mo15 O47 168.5(5)
O53 Mo15 O47 86.5(4)
O48 Mo15 O47 73.6(4)
O51 Mo15 O47 80.8(4)
O45 Mo15 O47 71.1(4)
O54 Mo16 O55 103.0(6)
O54 Mo16 O43 103.8(6)
O55 Mo16 O43 96.8(5)
O54 Mo16 O56 99.5(6)
O55 Mo16 O56 87.1(5)
O43 Mo16 O56 154.8(5)
O54 Mo16 O57 101.8(5)
O55 Mo16 O57 153.8(5)
O43 Mo16 O57 85.3(5)
O56 Mo16 O57 80.7(5)
O54 Mo16 O61 170.8(5)
O55 Mo16 O61 73.8(4)
O43 Mo16 O61 85.3(4)
O56 Mo16 O61 71.9(4)
O57 Mo16 O61 80.4(4)
O58 Mo17 O57 104.0(5)
O58 Mo17 O68 101.2(6)
O57 Mo17 O68 96.4(5)
O58 Mo17 O44 101.0(6)
O57 Mo17 O44 86.2(5)
O68 Mo17 O44 156.4(5)
O58 Mo17 O59 99.4(5)
O57 Mo17 O59 155.3(5)
O68 Mo17 O59 86.7(5)
O44 Mo17 O59 81.6(4)
O58 Mo17 O64 170.1(5)
O57 Mo17 O64 85.5(4)
O68 Mo17 O64 74.8(4)
O44 Mo17 O64 82.1(4)
O59 Mo17 O64 71.6(4)
O60 Mo18 O62 104.2(6)
O60 Mo18 O63 102.3(5)
O62 Mo18 O63 98.1(5)
O60 Mo18 O50 100.2(5)
O62 Mo18 O50 84.5(5)
O63 Mo18 O50 155.9(5)
O60 Mo18 O55 98.6(6)
O62 Mo18 O55 155.0(4)
O63 Mo18 O55 86.7(5)
O50 Mo18 O55 81.5(5)
O60 Mo18 O61 169.6(5)
O62 Mo18 O61 86.1(4)
O63 Mo18 O61 74.8(4)
O50 Mo18 O61 81.5(4)
O55 Mo18 O61 71.5(4)
O67 Mo19 O51 106.3(6)
O67 Mo19 O59 103.1(5)
O51 Mo19 O59 96.6(5)
O67 Mo19 O65 100.2(5)
O51 Mo19 O65 85.2(4)
O59 Mo19 O65 155.0(4)
O67 Mo19 O66 97.0(6)
O51 Mo19 O66 154.6(4)
O59 Mo19 O66 87.5(5)
O65 Mo19 O66 80.9(4)
O67 Mo19 O64 168.4(5)
O51 Mo19 O64 85.3(4)
O59 Mo19 O64 74.4(4)
O65 Mo19 O64 80.9(4)
O66 Mo19 O64 71.7(4)
O69 Mo20 O70 101.7(5)
O69 Mo20 O56 103.5(6)
O70 Mo20 O56 96.0(5)
O69 Mo20 O63 100.3(5)
O70 Mo20 O63 156.2(4)
O56 Mo20 O63 87.5(5)
O69 Mo20 O73 101.5(6)
O70 Mo20 O73 85.3(5)
O56 Mo20 O73 154.1(4)
O63 Mo20 O73 81.6(5)
O69 Mo20 O61 172.3(5)
O70 Mo20 O61 85.9(4)
O56 Mo20 O61 74.2(4)
O63 Mo20 O61 72.4(4)
O73 Mo20 O61 80.1(4)
O71 Mo21 O76 105.2(6)
O71 Mo21 O66 102.0(6)
O76 Mo21 O66 97.1(5)
O71 Mo21 O70 100.8(6)
O76 Mo21 O70 85.9(5)
O66 Mo21 O70 155.4(5)
O71 Mo21 O68 97.1(6)
O76 Mo21 O68 156.1(5)
O66 Mo21 O68 86.3(5)
O70 Mo21 O68 81.7(5)
O71 Mo21 O64 168.6(5)
O76 Mo21 O64 86.0(4)
O66 Mo21 O64 74.0(4)
O70 Mo21 O64 81.8(4)
O68 Mo21 O64 72.1(4)
O74 Mo22 O79 102.5(5)
O74 Mo22 O52 101.7(5)
O79 Mo22 O52 98.0(4)
O74 Mo22 O75 101.8(5)
O79 Mo22 O75 87.5(5)
O52 Mo22 O75 154.1(4)
O74 Mo22 O62 101.9(5)
O79 Mo22 O62 154.6(4)
O52 Mo22 O62 83.9(4)
O75 Mo22 O62 80.7(5)
O74 Mo22 O72 172.8(4)
O79 Mo22 O72 75.0(4)
O52 Mo22 O72 85.5(4)
O75 Mo22 O72 71.5(4)
O62 Mo22 O72 79.9(4)
O77 Mo23 O65 104.4(5)
O77 Mo23 O78 101.6(5)
O65 Mo23 O78 97.4(5)
O77 Mo23 O53 102.3(5)
O65 Mo23 O53 85.6(4)
O78 Mo23 O53 154.2(4)
O77 Mo23 O79 99.3(5)
O65 Mo23 O79 154.8(4)
O78 Mo23 O79 86.0(4)
O53 Mo23 O79 81.0(4)
O77 Mo23 O72 170.4(4)
O65 Mo23 O72 84.7(4)
O78 Mo23 O72 73.7(4)
O53 Mo23 O72 81.1(4)
O79 Mo23 O72 72.2(4)
O80 Mo24 O73 103.8(6)
O80 Mo24 O75 102.8(5)
O73 Mo24 O75 97.9(5)
O80 Mo24 O78 99.2(6)
O73 Mo24 O78 154.7(4)
O75 Mo24 O78 86.9(5)
O80 Mo24 O76 101.3(5)
O73 Mo24 O76 83.9(4)
O75 Mo24 O76 154.5(4)
O78 Mo24 O76 81.5(4)
O80 Mo24 O72 171.0(5)
O73 Mo24 O72 85.1(4)
O75 Mo24 O72 74.9(4)
O78 Mo24 O72 72.1(4)
O76 Mo24 O72 80.0(4)
O61 P2 O72 109.3(6)
O61 P2 O47 109.1(6)
O72 P2 O47 109.3(6)
O61 P2 O64 109.5(6)
O72 P2 O64 109.5(6)
O47 P2 O64 110.2(6)
Mo14 O42 Mo13 125.7(6)
Mo16 O43 Mo13 151.7(7)
Mo13 O44 Mo17 151.2(6)
Mo13 O45 Mo15 125.2(6)
P2 O47 Mo14 126.7(6)
P2 O47 Mo15 125.2(6)
Mo14 O47 Mo15 89.6(3)
P2 O47 Mo13 125.1(6)
Mo14 O47 Mo13 89.6(3)
Mo15 O47 Mo13 89.3(3)
Mo15 O48 Mo14 124.9(6)
Mo14 O50 Mo18 151.3(7)
Mo19 O51 Mo15 152.6(6)
Mo22 O52 Mo14 153.0(6)
Mo15 O53 Mo23 150.9(6)
Mo16 O55 Mo18 125.4(6)
Mo20 O56 Mo16 125.2(5)
Mo17 O57 Mo16 151.2(7)
Mo19 O59 Mo17 124.6(5)
P2 O61 Mo18 126.1(6)
P2 O61 Mo20 126.0(6)
Mo18 O61 Mo20 88.4(3)
P2 O61 Mo16 126.3(6)
Mo18 O61 Mo16 89.2(3)
Mo20 O61 Mo16 88.6(3)
Mo18 O62 Mo22 152.8(6)
Mo18 O63 Mo20 124.3(5)
P2 O64 Mo21 125.4(6)
P2 O64 Mo19 125.5(6)
Mo21 O64 Mo19 89.4(3)
P2 O64 Mo17 125.8(6)
Mo21 O64 Mo17 89.9(4)
Mo19 O64 Mo17 89.3(3)
Mo23 O65 Mo19 152.2(6)
Mo21 O66 Mo19 124.8(6)
Mo17 O68 Mo21 123.2(6)
Mo20 O70 Mo21 150.1(6)
P2 O72 Mo24 126.8(5)
P2 O72 Mo23 125.9(5)
Mo24 O72 Mo23 89.1(3)
P2 O72 Mo22 126.1(5)
Mo24 O72 Mo22 88.4(3)
Mo23 O72 Mo22 88.3(3)
Mo24 O73 Mo20 153.8(6)
Mo24 O75 Mo22 125.1(5)
Mo21 O76 Mo24 152.3(6)
Mo23 O78 Mo24 125.0(5)
Mo22 O79 Mo23 124.4(6)
C1 N1 C3 108.3(18)
C1 N1 C4 122.8(18)
C3 N1 C4 128.9(19)
C1 N2 C2 112.2(18)
C1 N2 C6 126(2)
C2 N2 C6 122(2)
N2 C1 N1 106.1(18)
N2 C1 H1 126.9
N1 C1 H1 126.9
C3 C2 N2 105.2(19)
C3 C2 H2 127.4
N2 C2 H2 127.4
C2 C3 N1 108(2)
C2 C3 H3 126.0
N1 C3 H3 126.0
N1 C4 C5 103(2)
N1 C4 H4A 111.1
C5 C4 H4A 111.1
N1 C4 H4B 111.1
C5 C4 H4B 111.1
H4A C4 H4B 109.0
C4 C5 H5A 109.5
C4 C5 H5B 109.5
H5A C5 H5B 109.5
C4 C5 H5C 109.5
H5A C5 H5C 109.5
H5B C5 H5C 109.5
N2 C6 H6A 109.5
N2 C6 H6B 109.5
H6A C6 H6B 109.5
N2 C6 H6C 109.5
H6A C6 H6C 109.5
H6B C6 H6C 109.5
C7 N3 C9 108.6(10)
C7 N3 C10 129(2)
C9 N3 C10 120(2)
C7 N4 C8 108.7(10)
C7 N4 C12 128.1(19)
C8 N4 C12 123.2(18)
N3 C7 N4 108.8(8)
N3 C7 H7 125.6
N4 C7 H7 125.6
C9 C8 N4 106.9(7)
C9 C8 H8 126.6
N4 C8 H8 126.6
C8 C9 N3 106.9(7)
C8 C9 H9 126.5
N3 C9 H9 126.5
C11 C10 N3 112(2)
C11 C10 H10A 109.3
N3 C10 H10A 109.3
C11 C10 H10B 109.3
N3 C10 H10B 109.3
H10A C10 H10B 108.0
C10 C11 H11A 109.5
C10 C11 H11B 109.5
H11A C11 H11B 109.5
C10 C11 H11C 109.5
H11A C11 H11C 109.5
H11B C11 H11C 109.5
N4 C12 H12A 109.5
N4 C12 H12B 109.5
H12A C12 H12B 109.5
N4 C12 H12C 109.5
H12A C12 H12C 109.5
H12B C12 H12C 109.5
C13 N5 C15 110.3(6)
C13 N5 C16 139(2)
C15 N5 C16 110(2)
C13 N6 C18 129(3)
C13 N6 C14 108.4(4)
C18 N6 C14 122(3)
N5 C13 N6 106.6(6)
N5 C13 H13 126.7
N6 C13 H13 126.7
C15 C14 N6 108.3(4)
C15 C14 H14 125.9
N6 C14 H14 125.9
C14 C15 N5 105.9(6)
C14 C15 H15 127.1
N5 C15 H15 127.1
N5 C16 C17 118(3)
N5 C16 H16A 107.8
C17 C16 H16A 107.8
N5 C16 H16B 107.8
C17 C16 H16B 107.8
H16A C16 H16B 107.1
C16 C17 H17A 109.5
C16 C17 H17B 109.5
H17A C17 H17B 109.5
C16 C17 H17C 109.5
H17A C17 H17C 109.5
H17B C17 H17C 109.5
N6 C18 H18A 109.5
N6 C18 H18B 109.5
H18A C18 H18B 109.5
N6 C18 H18C 109.5
H18A C18 H18C 109.5
H18B C18 H18C 109.5
C19 N7 C21 108.1(16)
C19 N7 C22 124.5(16)
C21 N7 C22 127.1(16)
C19 N8 C20 107.0(16)
C19 N8 C24 126.0(17)
C20 N8 C24 126.9(17)
N8 C19 N7 108.6(17)
N8 C19 H19 125.7
N7 C19 H19 125.7
C21 C20 N8 108.9(17)
C21 C20 H20 125.6
N8 C20 H20 125.6
C20 C21 N7 107.4(16)
C20 C21 H21 126.3
N7 C21 H21 126.3
N7 C22 C23 111.8(16)
N7 C22 H22A 109.3
C23 C22 H22A 109.3
N7 C22 H22B 109.3
C23 C22 H22B 109.3
H22A C22 H22B 107.9
C22 C23 H23A 109.5
C22 C23 H23B 109.5
H23A C23 H23B 109.5
C22 C23 H23C 109.5
H23A C23 H23C 109.5
H23B C23 H23C 109.5
N8 C24 H24A 109.5
N8 C24 H24B 109.5
H24A C24 H24B 109.5
N8 C24 H24C 109.5
H24A C24 H24C 109.5
H24B C24 H24C 109.5
C25 N9 C27 107.6(14)
C25 N9 C28 125.1(14)
C27 N9 C28 127.3(14)
C25 N10 C26 107.4(14)
C25 N10 C30 126.5(14)
C26 N10 C30 126.2(14)
N9 C25 N10 109.5(15)
N9 C25 H25 125.3
N10 C25 H25 125.3
C27 C26 N10 108.0(15)
C27 C26 H26 126.0
N10 C26 H26 126.0
C26 C27 N9 107.5(15)
C26 C27 H27 126.2
N9 C27 H27 126.2
N9 C28 C29 109.4(13)
N9 C28 H28A 109.8
C29 C28 H28A 109.8
N9 C28 H28B 109.8
C29 C28 H28B 109.8
H28A C28 H28B 108.2
C28 C29 H29A 109.5
C28 C29 H29B 109.5
H29A C29 H29B 109.5
C28 C29 H29C 109.5
H29A C29 H29C 109.5
H29B C29 H29C 109.5
N10 C30 H30A 109.5
N10 C30 H30B 109.5
H30A C30 H30B 109.5
N10 C30 H30C 109.5
H30A C30 H30C 109.5
H30B C30 H30C 109.5
C31 N11 C33 107.8(17)
C31 N11 C34 125.1(18)
C33 N11 C34 127.0(19)
C31 N12 C32 109.0(17)
C31 N12 C36 125.1(18)
C32 N12 C36 125.8(18)
N12 C31 N11 107.7(17)
N12 C31 H31 126.1
N11 C31 H31 126.1
C33 C32 N12 107.2(17)
C33 C32 H32 126.4
N12 C32 H32 126.4
C32 C33 N11 108.3(18)
C32 C33 H33 125.8
N11 C33 H33 125.8
N11 C34 C35 113(2)
N11 C34 H34A 109.0
C35 C34 H34A 109.0
N11 C34 H34B 109.0
C35 C34 H34B 109.0
H34A C34 H34B 107.8
C34 C35 H35A 109.5
C34 C35 H35B 109.5
H35A C35 H35B 109.5
C34 C35 H35C 109.5
H35A C35 H35C 109.5
H35B C35 H35C 109.5
N12 C36 H36A 109.5
N12 C36 H36B 109.5
H36A C36 H36B 109.5
N12 C36 H36C 109.5
H36A C36 H36C 109.5
H36B C36 H36C 109.5

loop_
_geom_bond_atom_site_label_1
_geom_bond_atom_site_label_2
_geom_bond_distance
Mo1 O1 1.682(11)
Mo1 O2 1.879(10)
Mo1 O3 1.901(12)
Mo1 O5 1.927(11)
Mo1 O4 1.950(10)
Mo1 O16 2.426(10)
Mo2 O6 1.667(12)
Mo2 O7 1.879(11)
Mo2 O9 1.882(11)
Mo2 O2 1.934(10)
Mo2 O10 1.949(11)
Mo2 O22 2.438(11)
Mo3 O8 1.655(13)
Mo3 O5 1.868(11)
Mo3 O12 1.878(11)
Mo3 O11 1.938(11)
Mo3 O7 1.953(10)
Mo3 O27 2.396(10)
Mo4 O13 1.654(12)
Mo4 O32 1.863(11)
Mo4 O19 1.918(10)
Mo4 O14 1.919(11)
Mo4 O3 1.925(11)
Mo4 O16 2.430(10)
Mo5 O15 1.680(11)
Mo5 O17 1.871(11)
Mo5 O4 1.900(10)
Mo5 O14 1.924(12)
Mo5 O31 1.926(11)
Mo5 O16 2.421(10)
Mo6 O18 1.685(13)
Mo6 O19 1.889(10)
Mo6 O10 1.907(13)
Mo6 O20 1.927(12)
Mo6 O21 1.937(12)
Mo6 O22 2.426(10)
Mo7 O23 1.676(11)
Mo7 O20 1.894(12)
Mo7 O24 1.901(12)
Mo7 O25 1.929(11)
Mo7 O9 1.953(11)
Mo7 O22 2.414(9)
Mo8 O26 1.672(12)
Mo8 O11 1.876(11)
Mo8 O25 1.886(11)
Mo8 O28 1.942(11)
Mo8 O34 1.949(10)
Mo8 O27 2.406(10)
Mo9 O29 1.669(13)
Mo9 O35 1.870(12)
Mo9 O28 1.888(11)
Mo9 O17 1.933(11)
Mo9 O12 1.939(12)
Mo9 O27 2.441(10)
Mo10 O33 1.668(13)
Mo10 O31 1.875(11)
Mo10 O39 1.904(15)
Mo10 O36 1.933(12)
Mo10 O35 1.954(12)
Mo10 O30 2.440(11)
Mo11 O37 1.683(14)
Mo11 O21 1.865(13)
Mo11 O38 1.881(12)
Mo11 O32 1.941(12)
Mo11 O39 1.949(15)
Mo11 O30 2.426(11)
Mo12 O40 1.691(10)
Mo12 O34 1.881(10)
Mo12 O24 1.915(12)
Mo12 O36 1.917(12)
Mo12 O38 1.939(12)
Mo12 O30 2.414(10)
P1 O30 1.529(10)
P1 O27 1.534(10)
P1 O16 1.538(10)
P1 O22 1.539(10)
Mo13 O41 1.680(11)
Mo13 O45 1.816(12)
Mo13 O44 1.829(12)
Mo13 O43 1.988(11)
Mo13 O42 1.994(11)
Mo13 O47 2.443(11)
Mo14 O46 1.680(11)
Mo14 O50 1.833(11)
Mo14 O42 1.858(11)
Mo14 O52 1.976(10)
Mo14 O48 1.991(11)
Mo14 O47 2.422(10)
Mo15 O49 1.677(11)
Mo15 O53 1.828(11)
Mo15 O48 1.865(11)
Mo15 O51 1.985(12)
Mo15 O45 2.041(12)
Mo15 O47 2.434(10)
Mo16 O54 1.666(12)
Mo16 O55 1.834(11)
Mo16 O43 1.851(11)
Mo16 O56 1.992(11)
Mo16 O57 2.008(11)
Mo16 O61 2.447(11)
Mo17 O58 1.704(11)
Mo17 O57 1.828(11)
Mo17 O68 1.849(12)
Mo17 O44 1.985(12)
Mo17 O59 2.017(11)
Mo17 O64 2.429(10)
Mo18 O60 1.677(11)
Mo18 O62 1.829(12)
Mo18 O63 1.854(10)
Mo18 O50 2.001(11)
Mo18 O55 2.017(12)
Mo18 O61 2.428(10)
Mo19 O67 1.686(11)
Mo19 O51 1.821(12)
Mo19 O59 1.837(11)
Mo19 O65 1.981(10)
Mo19 O66 1.985(12)
Mo19 O64 2.427(10)
Mo20 O69 1.686(11)
Mo20 O70 1.834(11)
Mo20 O56 1.853(11)
Mo20 O63 1.986(11)
Mo20 O73 1.993(11)
Mo20 O61 2.442(10)
Mo21 O71 1.670(12)
Mo21 O76 1.822(11)
Mo21 O66 1.856(11)
Mo21 O70 1.999(11)
Mo21 O68 2.040(11)
Mo21 O64 2.413(11)
Mo22 O74 1.666(11)
Mo22 O79 1.834(11)
Mo22 O52 1.845(10)
Mo22 O75 1.996(10)
Mo22 O62 2.002(12)
Mo22 O72 2.460(9)
Mo23 O77 1.674(11)
Mo23 O65 1.839(10)
Mo23 O78 1.851(11)
Mo23 O53 1.992(11)
Mo23 O79 2.031(11)
Mo23 O72 2.450(9)
Mo24 O80 1.666(11)
Mo24 O73 1.821(11)
Mo24 O75 1.836(10)
Mo24 O78 2.000(11)
Mo24 O76 2.008(11)
Mo24 O72 2.421(9)
P2 O61 1.520(11)
P2 O72 1.526(10)
P2 O47 1.535(10)
P2 O64 1.535(10)
N1 C1 1.33(3)
N1 C3 1.40(3)
N1 C4 1.44(3)
N2 C1 1.33(2)
N2 C2 1.36(3)
N2 C6 1.43(3)
C1 H1 0.9500
C2 C3 1.33(3)
C2 H2 0.9500
C3 H3 0.9500
C4 C5 1.56(3)
C4 H4A 0.9900
C4 H4B 0.9900
C5 H5A 0.9800
C5 H5B 0.9800
C5 H5C 0.9800
C6 H6A 0.9800
C6 H6B 0.9800
C6 H6C 0.9800
N3 C7 1.329(5)
N3 C9 1.376(17)
N3 C10 1.47(2)
N4 C7 1.330(5)
N4 C8 1.376(17)
N4 C12 1.39(3)
C7 H7 0.9500
C8 C9 1.36(3)
C8 H8 0.9500
C9 H9 0.9500
C10 C11 1.42(2)
C10 H10A 0.9900
C10 H10B 0.9900
C11 H11A 0.9800
C11 H11B 0.9800
C11 H11C 0.9800
C12 H12A 0.9800
C12 H12B 0.9800
C12 H12C 0.9800
N5 C13 1.329(5)
N5 C15 1.359(5)
N5 C16 1.39(4)
N6 C13 1.336(5)
N6 C18 1.35(5)
N6 C14 1.366(5)
C13 H13 0.9500
C14 C15 1.335(5)
C14 H14 0.9500
C15 H15 0.9500
C16 C17 1.42(4)
C16 H16A 0.9900
C16 H16B 0.9900
C17 H17A 0.9800
C17 H17B 0.9800
C17 H17C 0.9800
C18 H18A 0.9800
C18 H18B 0.9800
C18 H18C 0.9800
N7 C19 1.33(2)
N7 C21 1.37(2)
N7 C22 1.47(2)
N8 C19 1.32(2)
N8 C20 1.38(2)
N8 C24 1.52(3)
C19 H19 0.9500
C20 C21 1.30(3)
C20 H20 0.9500
C21 H21 0.9500
C22 C23 1.47(3)
C22 H22A 0.9900
C22 H22B 0.9900
C23 H23A 0.9800
C23 H23B 0.9800
C23 H23C 0.9800
C24 H24A 0.9800
C24 H24B 0.9800
C24 H24C 0.9800
N9 C25 1.31(2)
N9 C27 1.36(2)
N9 C28 1.46(2)
N10 C25 1.32(2)
N10 C26 1.35(2)
N10 C30 1.48(2)
C25 H25 0.9500
C26 C27 1.32(2)
C26 H26 0.9500
C27 H27 0.9500
C28 C29 1.54(2)
C28 H28A 0.9900
C28 H28B 0.9900
C29 H29A 0.9800
C29 H29B 0.9800
C29 H29C 0.9800
C30 H30A 0.9800
C30 H30B 0.9800
C30 H30C 0.9800
N11 C31 1.34(3)
N11 C33 1.36(2)
N11 C34 1.47(3)
N12 C31 1.31(2)
N12 C32 1.37(2)
N12 C36 1.45(3)
C31 H31 0.9500
C32 C33 1.31(3)
C32 H32 0.9500
C33 H33 0.9500
C34 C35 1.48(3)
C34 H34A 0.9900
C34 H34B 0.9900
C35 H35A 0.9800
C35 H35B 0.9800
C35 H35C 0.9800
C36 H36A 0.9800
C36 H36B 0.9800
C36 H36C 0.9800

loop_
_geom_torsion_atom_site_label_1
_geom_torsion_atom_site_label_2
_geom_torsion_atom_site_label_3
_geom_torsion_atom_site_label_4
_geom_torsion
O1 Mo1 O2 Mo2 -130.9(13)
O3 Mo1 O2 Mo2 127.4(13)
O5 Mo1 O2 Mo2 -28.1(13)
O4 Mo1 O2 Mo2 44(2)
O16 Mo1 O2 Mo2 54.7(12)
O8 Mo3 O5 Mo1 -127.3(15)
O12 Mo3 O5 Mo1 127.5(15)
O11 Mo3 O5 Mo1 39(2)
O7 Mo3 O5 Mo1 -30.0(15)
O27 Mo3 O5 Mo1 54.0(15)
O6 Mo2 O7 Mo3 -135.1(12)
O9 Mo2 O7 Mo3 123.5(12)
O2 Mo2 O7 Mo3 -33.5(12)
O10 Mo2 O7 Mo3 34(2)
O22 Mo2 O7 Mo3 50.1(12)
O6 Mo2 O9 Mo7 169.6(7)
O7 Mo2 O9 Mo7 -87.4(7)
O2 Mo2 O9 Mo7 -5.9(16)
O10 Mo2 O9 Mo7 69.9(7)
O22 Mo2 O9 Mo7 -2.6(6)
O26 Mo8 O11 Mo3 168.9(7)
O25 Mo8 O11 Mo3 -87.0(7)
O28 Mo8 O11 Mo3 69.6(7)
O34 Mo8 O11 Mo3 -6.2(15)
O27 Mo8 O11 Mo3 -3.9(6)
O8 Mo3 O12 Mo9 170.4(8)
O5 Mo3 O12 Mo9 -83.3(7)
O11 Mo3 O12 Mo9 71.8(7)
O7 Mo3 O12 Mo9 -1.3(18)
O27 Mo3 O12 Mo9 -0.4(6)
O30 P1 O16 Mo5 -64.0(8)
O27 P1 O16 Mo5 57.8(8)
O22 P1 O16 Mo5 179.0(6)
O30 P1 O16 Mo1 177.2(6)
O27 P1 O16 Mo1 -60.9(8)
O22 P1 O16 Mo1 60.2(8)
O30 P1 O16 Mo4 57.7(8)
O27 P1 O16 Mo4 179.5(6)
O22 P1 O16 Mo4 -59.4(8)
O15 Mo5 O17 Mo9 -129.4(13)
O4 Mo5 O17 Mo9 127.6(13)
O14 Mo5 O17 Mo9 40(2)
O31 Mo5 O17 Mo9 -28.7(13)
O16 Mo5 O17 Mo9 54.0(13)
O18 Mo6 O19 Mo4 -130.5(13)
O10 Mo6 O19 Mo4 127.3(13)
O20 Mo6 O19 Mo4 44(2)
O21 Mo6 O19 Mo4 -30.0(13)
O22 Mo6 O19 Mo4 53.8(13)
O23 Mo7 O20 Mo6 171.9(8)
O24 Mo7 O20 Mo6 -85.2(9)
O25 Mo7 O20 Mo6 -3.0(18)
O9 Mo7 O20 Mo6 71.7(8)
O22 Mo7 O20 Mo6 -1.6(7)
O37 Mo11 O21 Mo6 -130.2(14)
O38 Mo11 O21 Mo6 125.7(14)
O32 Mo11 O21 Mo6 -30.4(13)
O39 Mo11 O21 Mo6 39(2)
O30 Mo11 O21 Mo6 52.6(13)
O30 P1 O22 Mo7 61.0(8)
O27 P1 O22 Mo7 -59.7(8)
O16 P1 O22 Mo7 178.8(6)
O30 P1 O22 Mo6 -61.6(8)
O27 P1 O22 Mo6 177.7(6)
O16 P1 O22 Mo6 56.1(8)
O30 P1 O22 Mo2 179.0(6)
O27 P1 O22 Mo2 58.3(8)
O16 P1 O22 Mo2 -63.2(7)
O26 Mo8 O25 Mo7 -130.5(13)
O11 Mo8 O25 Mo7 127.1(12)
O28 Mo8 O25 Mo7 40(2)
O34 Mo8 O25 Mo7 -29.0(12)
O27 Mo8 O25 Mo7 54.7(12)
O30 P1 O27 Mo3 177.7(6)
O16 P1 O27 Mo3 57.3(8)
O22 P1 O27 Mo3 -63.8(8)
O30 P1 O27 Mo8 -59.7(8)
O16 P1 O27 Mo8 179.9(6)
O22 P1 O27 Mo8 58.9(8)
O30 P1 O27 Mo9 58.7(8)
O16 P1 O27 Mo9 -61.7(8)
O22 P1 O27 Mo9 177.2(6)
O29 Mo9 O28 Mo8 170.6(9)
O35 Mo9 O28 Mo8 -86.0(7)
O17 Mo9 O28 Mo8 -6.8(16)
O12 Mo9 O28 Mo8 70.0(7)
O27 Mo9 O28 Mo8 -2.3(6)
O27 P1 O30 Mo12 56.6(9)
O16 P1 O30 Mo12 178.1(6)
O22 P1 O30 Mo12 -63.4(8)
O27 P1 O30 Mo11 177.8(6)
O16 P1 O30 Mo11 -60.6(8)
O22 P1 O30 Mo11 57.8(8)
O27 P1 O30 Mo10 -62.1(8)
O16 P1 O30 Mo10 59.4(8)
O22 P1 O30 Mo10 177.9(6)
O33 Mo10 O31 Mo5 -127.1(16)
O39 Mo10 O31 Mo5 128.8(15)
O36 Mo10 O31 Mo5 40(3)
O35 Mo10 O31 Mo5 -27.9(15)
O30 Mo10 O31 Mo5 55.2(15)
O13 Mo4 O32 Mo11 -130.6(15)
O19 Mo4 O32 Mo11 -28.9(15)
O14 Mo4 O32 Mo11 126.9(15)
O3 Mo4 O32 Mo11 40(2)
O16 Mo4 O32 Mo11 54.9(15)
O40 Mo12 O34 Mo8 -130.5(11)
O24 Mo12 O34 Mo8 -28.2(11)
O36 Mo12 O34 Mo8 129.4(12)
O38 Mo12 O34 Mo8 48(2)
O30 Mo12 O34 Mo8 55.4(11)
O29 Mo9 O35 Mo10 -130.4(14)
O28 Mo9 O35 Mo10 128.6(14)
O17 Mo9 O35 Mo10 -27.9(13)
O12 Mo9 O35 Mo10 44(2)
O27 Mo9 O35 Mo10 55.3(14)
O37 Mo11 O38 Mo12 167.9(11)
O21 Mo11 O38 Mo12 -85.5(9)
O32 Mo11 O38 Mo12 -1(2)
O39 Mo11 O38 Mo12 72.5(9)
O30 Mo11 O38 Mo12 -1.3(7)
O46 Mo14 O42 Mo13 168.3(7)
O50 Mo14 O42 Mo13 -86.4(7)
O52 Mo14 O42 Mo13 6.5(15)
O48 Mo14 O42 Mo13 69.5(7)
O47 Mo14 O42 Mo13 -2.5(6)
O54 Mo16 O43 Mo13 -129.3(13)
O55 Mo16 O43 Mo13 125.5(13)
O56 Mo16 O43 Mo13 28(2)
O57 Mo16 O43 Mo13 -28.3(13)
O61 Mo16 O43 Mo13 52.4(13)
O41 Mo13 O44 Mo17 -131.0(12)
O45 Mo13 O44 Mo17 123.4(12)
O43 Mo13 O44 Mo17 -31.5(12)
O42 Mo13 O44 Mo17 24(2)
O47 Mo13 O44 Mo17 49.7(12)
O41 Mo13 O45 Mo15 168.9(8)
O44 Mo13 O45 Mo15 -84.5(8)
O43 Mo13 O45 Mo15 12.5(17)
O42 Mo13 O45 Mo15 71.5(8)
O47 Mo13 O45 Mo15 0.0(7)
O61 P2 O47 Mo14 54.1(8)
O72 P2 O47 Mo14 -65.4(8)
O64 P2 O47 Mo14 174.2(6)
O61 P2 O47 Mo15 174.9(6)
O72 P2 O47 Mo15 55.4(8)
O64 P2 O47 Mo15 -64.9(8)
O61 P2 O47 Mo13 -66.7(8)
O72 P2 O47 Mo13 173.8(6)
O64 P2 O47 Mo13 53.5(8)
O49 Mo15 O48 Mo14 167.3(7)
O53 Mo15 O48 Mo14 -86.3(7)
O51 Mo15 O48 Mo14 8.2(15)
O45 Mo15 O48 Mo14 69.6(7)
O47 Mo15 O48 Mo14 -2.0(6)
O46 Mo14 O50 Mo18 -132.5(14)
O42 Mo14 O50 Mo18 122.7(14)
O52 Mo14 O50 Mo18 -31.6(14)
O48 Mo14 O50 Mo18 24(2)
O47 Mo14 O50 Mo18 49.8(14)
O67 Mo19 O51 Mo15 -125.4(12)
O59 Mo19 O51 Mo15 128.8(12)
O65 Mo19 O51 Mo15 -26.2(12)
O66 Mo19 O51 Mo15 30(2)
O64 Mo19 O51 Mo15 55.1(12)
O74 Mo22 O52 Mo14 -130.5(13)
O79 Mo22 O52 Mo14 124.9(13)
O75 Mo22 O52 Mo14 24(2)
O62 Mo22 O52 Mo14 -29.6(13)
O72 Mo22 O52 Mo14 50.7(13)
O49 Mo15 O53 Mo23 -130.1(12)
O48 Mo15 O53 Mo23 126.1(12)
O51 Mo15 O53 Mo23 -27.9(12)
O45 Mo15 O53 Mo23 31(2)
O47 Mo15 O53 Mo23 53.1(12)
O54 Mo16 O55 Mo18 168.2(7)
O43 Mo16 O55 Mo18 -85.9(7)
O56 Mo16 O55 Mo18 69.1(7)
O57 Mo16 O55 Mo18 7.2(15)
O61 Mo16 O55 Mo18 -2.9(6)
O69 Mo20 O56 Mo16 169.3(7)
O70 Mo20 O56 Mo16 -87.1(7)
O63 Mo20 O56 Mo16 69.4(7)
O73 Mo20 O56 Mo16 4.7(15)
O61 Mo20 O56 Mo16 -3.0(6)
O58 Mo17 O57 Mo16 -127.1(14)
O68 Mo17 O57 Mo16 129.7(13)
O44 Mo17 O57 Mo16 -26.7(13)
O59 Mo17 O57 Mo16 34(2)
O64 Mo17 O57 Mo16 55.6(13)
O67 Mo19 O59 Mo17 166.1(8)
O51 Mo19 O59 Mo17 -85.5(7)
O65 Mo19 O59 Mo17 7.3(16)
O66 Mo19 O59 Mo17 69.4(7)
O64 Mo19 O59 Mo17 -2.2(6)
O72 P2 O61 Mo18 54.0(8)
O47 P2 O61 Mo18 -65.5(8)
O64 P2 O61 Mo18 173.9(6)
O72 P2 O61 Mo20 -65.2(8)
O47 P2 O61 Mo20 175.3(6)
O64 P2 O61 Mo20 54.7(8)
O72 P2 O61 Mo16 175.0(6)
O47 P2 O61 Mo16 55.6(8)
O64 P2 O61 Mo16 -65.0(8)
O60 Mo18 O62 Mo22 -129.4(13)
O63 Mo18 O62 Mo22 125.6(13)
O50 Mo18 O62 Mo22 -30.2(13)
O55 Mo18 O62 Mo22 26(2)
O61 Mo18 O62 Mo22 51.6(13)
O60 Mo18 O63 Mo20 168.0(8)
O62 Mo18 O63 Mo20 -85.5(7)
O50 Mo18 O63 Mo20 9.3(17)
O55 Mo18 O63 Mo20 69.9(7)
O61 Mo18 O63 Mo20 -1.8(6)
O61 P2 O64 Mo21 -66.0(8)
O72 P2 O64 Mo21 53.9(8)
O47 P2 O64 Mo21 174.1(6)
O61 P2 O64 Mo19 174.6(6)
O72 P2 O64 Mo19 -65.6(8)
O47 P2 O64 Mo19 54.6(8)
O61 P2 O64 Mo17 54.8(8)
O72 P2 O64 Mo17 174.6(6)
O47 P2 O64 Mo17 -65.2(8)
O77 Mo23 O65 Mo19 -128.0(12)
O78 Mo23 O65 Mo19 127.9(12)
O53 Mo23 O65 Mo19 -26.4(12)
O79 Mo23 O65 Mo19 32(2)
O72 Mo23 O65 Mo19 55.1(12)
O71 Mo21 O66 Mo19 167.2(7)
O76 Mo21 O66 Mo19 -85.6(7)
O70 Mo21 O66 Mo19 9.9(15)
O68 Mo21 O66 Mo19 70.6(7)
O64 Mo21 O66 Mo19 -1.8(6)
O58 Mo17 O68 Mo21 169.6(7)
O57 Mo17 O68 Mo21 -84.7(7)
O44 Mo17 O68 Mo21 10.4(16)
O59 Mo17 O68 Mo21 70.7(7)
O64 Mo17 O68 Mo21 -1.1(6)
O69 Mo20 O70 Mo21 -129.1(14)
O56 Mo20 O70 Mo21 125.8(13)
O63 Mo20 O70 Mo21 28(2)
O73 Mo20 O70 Mo21 -28.3(13)
O61 Mo20 O70 Mo21 52.2(13)
O61 P2 O72 Mo24 53.8(8)
O47 P2 O72 Mo24 173.1(6)
O64 P2 O72 Mo24 -66.1(8)
O61 P2 O72 Mo23 174.9(6)
O47 P2 O72 Mo23 -65.8(8)
O64 P2 O72 Mo23 55.0(8)
O61 P2 O72 Mo22 -66.3(8)
O47 P2 O72 Mo22 53.0(8)
O64 P2 O72 Mo22 173.8(6)
O80 Mo24 O73 Mo20 -128.4(14)
O75 Mo24 O73 Mo20 126.2(14)
O78 Mo24 O73 Mo20 27(2)
O76 Mo24 O73 Mo20 -28.2(14)
O72 Mo24 O73 Mo20 52.2(14)
O80 Mo24 O75 Mo22 168.0(8)
O73 Mo24 O75 Mo22 -85.8(8)
O78 Mo24 O75 Mo22 69.2(7)
O76 Mo24 O75 Mo22 6.5(16)
O72 Mo24 O75 Mo22 -3.1(6)
O71 Mo21 O76 Mo24 -129.1(14)
O66 Mo21 O76 Mo24 126.4(14)
O70 Mo21 O76 Mo24 -29.0(14)
O68 Mo21 O76 Mo24 30(2)
O64 Mo21 O76 Mo24 53.0(13)
O77 Mo23 O78 Mo24 169.3(7)
O65 Mo23 O78 Mo24 -84.2(7)
O53 Mo23 O78 Mo24 11.1(15)
O79 Mo23 O78 Mo24 70.7(7)
O72 Mo23 O78 Mo24 -2.0(6)
O74 Mo22 O79 Mo23 171.0(6)
O52 Mo22 O79 Mo23 -85.1(7)
O75 Mo22 O79 Mo23 69.5(6)
O62 Mo22 O79 Mo23 7.5(14)
O72 Mo22 O79 Mo23 -2.0(5)
C2 N2 C1 N1 -3(2)
C6 N2 C1 N1 177.5(19)
C3 N1 C1 N2 1(2)
C4 N1 C1 N2 178.6(18)
C1 N2 C2 C3 4(2)
C6 N2 C2 C3 -176.3(19)
N2 C2 C3 N1 -3(2)
C1 N1 C3 C2 2(2)
C4 N1 C3 C2 -176(2)
C1 N1 C4 C5 128(2)
C3 N1 C4 C5 -54(3)
C9 N3 C7 N4 2(3)
C10 N3 C7 N4 -163(3)
C8 N4 C7 N3 -2(3)
C12 N4 C7 N3 176(3)
C7 N4 C8 C9 1(3)
C12 N4 C8 C9 -177(3)
N4 C8 C9 N3 0(3)
C7 N3 C9 C8 -1(3)
C10 N3 C9 C8 165(3)
C7 N3 C10 C11 -43(7)
C9 N3 C10 C11 154(4)
C15 N5 C13 N6 8(4)
C16 N5 C13 N6 -167(3)
C18 N6 C13 N5 165(4)
C14 N6 C13 N5 -6(4)
C13 N6 C14 C15 1(5)
C18 N6 C14 C15 -170(4)
N6 C14 C15 N5 4(6)
C13 N5 C15 C14 -7(5)
C16 N5 C15 C14 169(4)
C13 N5 C16 C17 99(5)
C15 N5 C16 C17 -75(4)
C20 N8 C19 N7 1(2)
C24 N8 C19 N7 177.8(16)
C21 N7 C19 N8 -2(2)
C22 N7 C19 N8 -176.7(16)
C19 N8 C20 C21 0(2)
C24 N8 C20 C21 -176.3(18)
N8 C20 C21 N7 -2(2)
C19 N7 C21 C20 2(2)
C22 N7 C21 C20 176.7(17)
C19 N7 C22 C23 -123(2)
C21 N7 C22 C23 63(2)
C27 N9 C25 N10 1.3(18)
C28 N9 C25 N10 -177.8(14)
C26 N10 C25 N9 -1.9(18)
C30 N10 C25 N9 177.2(14)
C25 N10 C26 C27 1.8(18)
C30 N10 C26 C27 -177.3(15)
N10 C26 C27 N9 -1.1(19)
C25 N9 C27 C26 -0.1(19)
C28 N9 C27 C26 179.0(15)
C25 N9 C28 C29 121.0(17)
C27 N9 C28 C29 -58(2)
C32 N12 C31 N11 -2(2)
C36 N12 C31 N11 -179.3(18)
C33 N11 C31 N12 2(2)
C34 N11 C31 N12 179.3(18)
C31 N12 C32 C33 2(2)
C36 N12 C32 C33 179.1(19)
N12 C32 C33 N11 -1(2)
C31 N11 C33 C32 0(2)
C34 N11 C33 C32 -177.9(19)
C31 N11 C34 C35 -128(2)
C33 N11 C34 C35 49(3)
